data_2300741
loop_
_publ_author_name
'Rashchenko, Sergey V.'
'Ignatov, Mark A.'
'Shatskiy, Anton F.'
'Arefiev, Anton V.'
'Litasov, Konstantin D.'

_publ_section_title
;
 Coupling between cation and anion disorder in \b-K2Ca3(CO3)4
;
_journal_coeditor_code IU5047SUP1
_journal_issue 3
_journal_name_full 'Journal of Applied Crystallography'
_journal_paper_doi 10.1107/S1600576724002292
_journal_volume 57
_journal_year 2024
_chemical_formula_sum 'C4 Ca3 K2 O12'
_chemical_formula_weight 438.5
_space_group_IT_number 62
_space_group_name_Hall '-P 2ac 2n'
_space_group_name_H-M_alt 'P n m a'
_symmetry_cell_setting orthorhombic
_symmetry_Int_Tables_number 62
_symmetry_space_group_name_Hall '-P 2ac 2n'
_symmetry_space_group_name_H-M 'P n m a'
_cell_angle_alpha 90
_cell_angle_beta 90
_cell_angle_gamma 90
_cell_formula_units_Z 4
_cell_length_a 7.5371(2)
_cell_length_b 16.1777(5)
_cell_length_c 8.7793(3)
_cell_measurement_reflns_used 10037
_cell_measurement_temperature 293
_cell_measurement_theta_max 24.93
_cell_measurement_theta_min 2.53
_cell_volume 1070.49(6)
_computing_cell_refinement 'CrysAlisPro 1.171.41.116a (Rigaku OD, 2021)'
_computing_data_collection 'CrysAlisPro 1.171.41.116a (Rigaku OD, 2021)'
_computing_data_reduction 'CrysAlisPro 1.171.41.116a (Rigaku OD, 2021)'
_diffrn_ambient_temperature 293
_diffrn_detector 'CCD plate'
_diffrn_measured_fraction_theta_full 1
_diffrn_measured_fraction_theta_max 1
_diffrn_measurement_device 'four-circle diffractometer'
_diffrn_measurement_device_type 'esperanto-CrysAlisPro-abstract goniometer imported esperanto images'
_diffrn_measurement_method '\w scans'
_diffrn_radiation_monochromator graphite
_diffrn_radiation_probe x-ray
_diffrn_radiation_source 'X-ray tube'
_diffrn_radiation_type 'Mo K\a'
_diffrn_radiation_wavelength 0.71073
_diffrn_reflns_av_R_equivalents 0.0708
_diffrn_reflns_av_unetI/netI 0.0805
_diffrn_reflns_limit_h_max 8
_diffrn_reflns_limit_h_min -8
_diffrn_reflns_limit_k_max 19
_diffrn_reflns_limit_k_min -19
_diffrn_reflns_limit_l_max 10
_diffrn_reflns_limit_l_min -10
_diffrn_reflns_number 25997
_diffrn_reflns_theta_full 25.02
_diffrn_reflns_theta_max 25.02
_diffrn_reflns_theta_min 2.52
_diffrn_source 'fine-focus sealed X-ray tube'
_exptl_absorpt_coefficient_mu 2.394
_exptl_absorpt_correction_T_max 1
_exptl_absorpt_correction_T_min 0.952
_exptl_absorpt_correction_type multi-scan
_exptl_absorpt_process_details
;
CrysAlisPro 1.171.41.116a (Rigaku Oxford Diffraction, 2021)
Empirical absorption correction using spherical harmonics,
implemented in SCALE3 ABSPACK scaling algorithm.
;
_exptl_crystal_density_diffrn 2.7206
_exptl_crystal_description plate
_exptl_crystal_F_000 872
_exptl_crystal_size_max 0.100
_exptl_crystal_size_mid 0.075
_exptl_crystal_size_min 0.050
_refine_diff_density_max 0.87
_refine_diff_density_min -0.31
_refine_ls_extinction_method none
_refine_ls_goodness_of_fit_gt 1.5135
_refine_ls_goodness_of_fit_ref 1.2187
_refine_ls_number_constraints 2
_refine_ls_number_parameters 71
_refine_ls_number_reflns 980
_refine_ls_number_restraints 0
_refine_ls_R_factor_all 0.0761
_refine_ls_R_factor_gt 0.0522
_refine_ls_shift/su_max 0.0332
_refine_ls_shift/su_mean 0.0040
_refine_ls_structure_factor_coef Fsqd
_refine_ls_weighting_details w=1/(\s^2^(I)+0.0004I^2^)
_refine_ls_weighting_scheme sigma
_refine_ls_wR_factor_gt 0.1077
_refine_ls_wR_factor_ref 0.1108
_reflns_number_gt 627
_reflns_number_total 980
_reflns_threshold_expression I>2\s(I)
_cod_data_source_file iu5047sup1.cif
_cod_data_source_block I
_cod_depositor_comments
;
The following automatic conversions were performed:

data item '_diffrn_radiation_probe' value 'X-ray' was changed to
'x-ray' in accordance with the
/home/data/users/saulius/crontab/automatic-downloads/rss-feeds/IUCr/lib/dictionaries/cif_core.dic
dictionary named 'cif_core.dic' version 2.4.2 last updated on
2011-04-26.

Automatic conversion script
Id: cif_fix_values 8170 2020-07-09 18:12:32Z antanas 
;
_cod_original_sg_symbol_Hall '-P -2xabc;-2yb;-2zac'
_cod_database_code 2300741

loop_
_space_group_symop_id
_space_group_symop_operation_xyz
1 x,y,z
2 -x+1/2,-y,z+1/2
3 -x,y+1/2,-z
4 x+1/2,-y+1/2,-z+1/2
5 -x,-y,-z
6 x+1/2,y,-z+1/2
7 x,-y+1/2,z
8 -x+1/2,y+1/2,z+1/2

loop_
_atom_site_label
_atom_site_type_symbol
_atom_site_fract_x
_atom_site_fract_y
_atom_site_fract_z
_atom_site_adp_type
_atom_site_U_iso_or_equiv
_atom_site_site_symmetry_multiplicity
_atom_site_occupancy
_atom_site_calc_flag
_atom_site_refinement_flags
_atom_site_disorder_assembly
_atom_site_disorder_group
M2ca Ca 0.1853(3) 0.25 0.4770(2) Uani 0.0305(6) 4 1 d . . .
M3ca Ca -0.00638(19) 0.41511(8) 0.18472(17) Uani 0.0359(5) 8 0.5 d . . .
M3k K -0.00638(19) 0.41511(8) 0.18472(17) Uani 0.0359(5) 8 0.5 d . . .
M1ca Ca -0.18838(19) 0.37654(8) 0.65082(17) Uani 0.0360(5) 8 0.5 d . . .
M1k K -0.18838(19) 0.37654(8) 0.65082(17) Uani 0.0360(5) 8 0.5 d . . .
C1a C 0.8043(13) 0.25 0.3439(11) Uiso 0.0298(12) 4 0.741(16) d . . .
O1a O 0.733(2) 0.1859(6) 0.2862(18) Uiso 0.0414(16) 8 0.371(8) d . . .
O2a O 0.803(2) 0.3168(6) 0.2669(17) Uiso 0.0534(19) 8 0.371(8) d . . .
O3a O 0.871(2) 0.25 0.4772(14) Uiso 0.0514(14) 4 0.741(16) d . . .
C1b C 0.5182(9) 0.25 0.6376(8) Uiso 0.0298(12) 4 1 d . . .
O1b O 0.451(3) 0.1815(8) 0.596(2) Uiso 0.0414(16) 8 0.5 d . . .
O2b O 0.478(3) 0.3152(8) 0.564(2) Uiso 0.0534(19) 8 0.5 d . . .
O3b O 0.620(3) 0.2557(10) 0.7531(15) Uiso 0.0514(14) 8 0.5 d . . .
C1c C 0.192(3) 0.4466(12) 0.536(2) Uiso 0.0298(12) 8 0.149(7) d . . .
O1c O 0.182(5) 0.444(2) 0.392(3) Uiso 0.0414(16) 8 0.149(7) d . . .
O2c O 0.304(5) 0.495(2) 0.597(3) Uiso 0.0534(19) 8 0.149(7) d . . .
O3c O 0.090(4) 0.404(2) 0.621(4) Uiso 0.0514(14) 8 0.149(7) d . . .
C1d C 0.1895(12) 0.4534(6) 0.5490(11) Uiso 0.0298(12) 8 0.341(13) d . . .
O1d O 0.097(3) 0.3949(13) 0.493(2) Uiso 0.0414(16) 8 0.341(13) d . . .
O2d O 0.169(3) 0.4715(14) 0.689(2) Uiso 0.0534(19) 8 0.341(13) d . . .
O3d O 0.304(2) 0.4923(15) 0.471(2) Uiso 0.0514(14) 8 0.341(13) d . . .
C1e C 0.766(3) 0.2403(13) 0.363(3) Uiso 0.0298(12) 8 0.129(8) d . . .
O1e O 0.853(13) 0.275(4) 0.470(5) Uiso 0.0414(16) 8 0.129(8) d . . .
O2e O 0.787(13) 0.163(5) 0.341(5) Uiso 0.0534(19) 8 0.129(8) d . . .
O3e O 0.655(8) 0.280(6) 0.282(5) Uiso 0.0514(14) 8 0.129(8) d . . .
C1f C 0.1779(11) 0.4593(5) 0.5449(8) Uiso 0.0298(12) 8 0.510(14) d . . .
O1f O 0.155(3) 0.4030(12) 0.4456(17) Uiso 0.0414(16) 8 0.510(14) d . . .
O2f O 0.088(3) 0.4563(13) 0.6675(17) Uiso 0.0534(19) 8 0.510(14) d . . .
O3f O 0.292(2) 0.5165(13) 0.527(2) Uiso 0.0514(14) 8 0.510(14) d . . .

loop_
_atom_site_aniso_label
_atom_site_aniso_type_symbol
_atom_site_aniso_U_11
_atom_site_aniso_U_22
_atom_site_aniso_U_33
_atom_site_aniso_U_12
_atom_site_aniso_U_13
_atom_site_aniso_U_23
M2ca Ca 0.0330(11) 0.0299(10) 0.0287(11) 0 0.0058(11) 0
M3ca Ca 0.0317(8) 0.0326(7) 0.0433(9) 0.0040(7) 0.0021(8) 0.0072(7)
M3k K 0.0317(8) 0.0326(7) 0.0433(9) 0.0040(7) 0.0021(8) 0.0072(7)
M1ca Ca 0.0395(8) 0.0304(7) 0.0382(9) 0.0061(7) 0.0002(8) -0.0003(7)
M1k K 0.0395(8) 0.0304(7) 0.0382(9) 0.0061(7) 0.0002(8) -0.0003(7)

loop_
_atom_type_symbol
_atom_type_scat_dispersion_real
_atom_type_scat_dispersion_imag
_atom_type_scat_source
C 0.0033 0.0016 'International Tables Vol C tables 4.2.6.8 and 6.1.1.1'
Ca 0.2262 0.3064 'International Tables Vol C tables 4.2.6.8 and 6.1.1.1'
K 0.2009 0.2494 'International Tables Vol C tables 4.2.6.8 and 6.1.1.1'
O 0.0106 0.0060 'International Tables Vol C tables 4.2.6.8 and 6.1.1.1'

loop_
_exptl_crystal_face_index_h
_exptl_crystal_face_index_k
_exptl_crystal_face_index_l
_exptl_crystal_face_perp_dist
? ? ? ?

loop_
_geom_angle_atom_site_label_1
_geom_angle_atom_site_label_2
_geom_angle_atom_site_label_3
_geom_angle_site_symmetry_1
_geom_angle_site_symmetry_2
_geom_angle_site_symmetry_3
_geom_angle
_geom_angle_publ_flag
O1a M2ca O1a 4_455 . 6_455 47.8(3) ?
O1a M2ca O2a 4_455 . 4_455 50.7(4) ?
O1a M2ca O2a 4_455 . 6_455 12.5(5) ?
O1a M2ca O3a 4_455 . 1_455 98.2(4) ?
O1a M2ca O1b 4_455 . . 116.2(6) ?
O1a M2ca O1b 4_455 . 7_555 94.8(5) ?
O1a M2ca O2b 4_455 . . 88.8(5) ?
O1a M2ca O2b 4_455 . 7_555 108.3(5) ?
O1a M2ca O3b 4_455 . 4_456 158.1(4) ?
O1a M2ca O3b 4_455 . 6_456 153.8(4) ?
O1a M2ca O1d 4_455 . . 72.6(5) ?
O1a M2ca O1d 4_455 . 7_555 118.7(5) ?
O1a M2ca O1e 4_455 . 1_455 93.0(11) ?
O1a M2ca O1e 4_455 . 7_455 100.5(11) ?
O1a M2ca O3e 4_455 . 4_455 39(2) ?
O1a M2ca O3e 4_455 . 6_455 18(2) ?
O1a M2ca O1f 4_455 . . 60.8(4) ?
O1a M2ca O1f 4_455 . 7_555 108.3(4) ?
O1a M2ca O2a 6_455 . 4_455 12.5(5) ?
O1a M2ca O2a 6_455 . 6_455 50.7(4) ?
O1a M2ca O3a 6_455 . 1_455 98.2(4) ?
O1a M2ca O1b 6_455 . . 94.8(5) ?
O1a M2ca O1b 6_455 . 7_555 116.2(6) ?
O1a M2ca O2b 6_455 . . 108.3(5) ?
O1a M2ca O2b 6_455 . 7_555 88.8(5) ?
O1a M2ca O3b 6_455 . 4_456 153.8(4) ?
O1a M2ca O3b 6_455 . 6_456 158.1(4) ?
O1a M2ca O1d 6_455 . . 118.7(5) ?
O1a M2ca O1d 6_455 . 7_555 72.6(5) ?
O1a M2ca O1e 6_455 . 1_455 100.5(11) ?
O1a M2ca O1e 6_455 . 7_455 93.0(11) ?
O1a M2ca O3e 6_455 . 4_455 18(2) ?
O1a M2ca O3e 6_455 . 6_455 39(2) ?
O1a M2ca O1f 6_455 . . 108.3(4) ?
O1a M2ca O1f 6_455 . 7_555 60.8(4) ?
O2a M2ca O2a 4_455 . 6_455 50.0(3) ?
O2a M2ca O3a 4_455 . 1_455 110.4(5) ?
O2a M2ca O1b 4_455 . . 83.4(6) ?
O2a M2ca O1b 4_455 . 7_555 104.9(6) ?
O2a M2ca O2b 4_455 . . 97.1(6) ?
O2a M2ca O2b 4_455 . 7_555 77.0(5) ?
O2a M2ca O3b 4_455 . 4_456 150.9(5) ?
O2a M2ca O3b 4_455 . 6_456 154.9(5) ?
O2a M2ca O1d 4_455 . . 123.3(5) ?
O2a M2ca O1d 4_455 . 7_555 74.7(5) ?
O2a M2ca O1e 4_455 . 1_455 112.9(11) ?
O2a M2ca O1e 4_455 . 7_455 104.8(12) ?
O2a M2ca O3e 4_455 . 4_455 29.9(18) ?
O2a M2ca O3e 4_455 . 6_455 46(2) ?
O2a M2ca O1f 4_455 . . 111.0(4) ?
O2a M2ca O1f 4_455 . 7_555 61.4(4) ?
O2a M2ca O3a 6_455 . 1_455 110.4(5) ?
O2a M2ca O1b 6_455 . . 104.9(6) ?
O2a M2ca O1b 6_455 . 7_555 83.4(6) ?
O2a M2ca O2b 6_455 . . 77.0(5) ?
O2a M2ca O2b 6_455 . 7_555 97.1(6) ?
O2a M2ca O3b 6_455 . 4_456 154.9(5) ?
O2a M2ca O3b 6_455 . 6_456 150.9(5) ?
O2a M2ca O1d 6_455 . . 74.7(5) ?
O2a M2ca O1d 6_455 . 7_555 123.3(5) ?
O2a M2ca O1e 6_455 . 1_455 104.8(12) ?
O2a M2ca O1e 6_455 . 7_455 112.9(11) ?
O2a M2ca O3e 6_455 . 4_455 46(2) ?
O2a M2ca O3e 6_455 . 6_455 29.9(18) ?
O2a M2ca O1f 6_455 . . 61.4(4) ?
O2a M2ca O1f 6_455 . 7_555 111.0(4) ?
O3a M2ca O1b 1_455 . . 142.7(5) ?
O3a M2ca O1b 1_455 . 7_555 142.7(5) ?
O3a M2ca O2b 1_455 . . 149.5(4) ?
O3a M2ca O2b 1_455 . 7_555 149.5(4) ?
O3a M2ca O3b 1_455 . 4_456 78.2(6) ?
O3a M2ca O3b 1_455 . 6_456 78.2(6) ?
O3a M2ca O1d 1_455 . . 74.2(5) ?
O3a M2ca O1d 1_455 . 7_555 74.2(5) ?
O3a M2ca O1e 1_455 . 1_455 9.3(15) ?
O3a M2ca O1e 1_455 . 7_455 9.3(15) ?
O3a M2ca O3e 1_455 . 4_455 84.3(14) ?
O3a M2ca O3e 1_455 . 6_455 84.3(14) ?
O3a M2ca O1f 1_455 . . 84.7(5) ?
O3a M2ca O1f 1_455 . 7_555 84.7(5) ?
O1b M2ca O1b . . 7_555 52.3(5) ?
O1b M2ca O2b . . . 51.1(5) ?
O1b M2ca O2b . . 7_555 7.9(6) ?
O1b M2ca O3b . . 4_456 74.9(6) ?
O1b M2ca O3b . . 6_456 76.9(6) ?
O1b M2ca O1d . . . 128.0(6) ?
O1b M2ca O1d . . 7_555 76.6(6) ?
O1b M2ca O1e . . 1_455 150.0(13) ?
O1b M2ca O1e . . 7_455 136.5(14) ?
O1b M2ca O3e . . 4_455 113.1(19) ?
O1b M2ca O3e . . 6_455 125.1(17) ?
O1b M2ca O1f . . . 123.7(6) ?
O1b M2ca O1f . . 7_555 71.5(6) ?
O1b M2ca O2b 7_555 . . 7.9(6) ?
O1b M2ca O2b 7_555 . 7_555 51.1(5) ?
O1b M2ca O3b 7_555 . 4_456 76.9(6) ?
O1b M2ca O3b 7_555 . 6_456 74.9(6) ?
O1b M2ca O1d 7_555 . . 76.6(6) ?
O1b M2ca O1d 7_555 . 7_555 128.0(6) ?
O1b M2ca O1e 7_555 . 1_455 136.5(14) ?
O1b M2ca O1e 7_555 . 7_455 150.0(13) ?
O1b M2ca O3e 7_555 . 4_455 125.1(17) ?
O1b M2ca O3e 7_555 . 6_455 113.1(19) ?
O1b M2ca O1f 7_555 . . 71.5(6) ?
O1b M2ca O1f 7_555 . 7_555 123.7(6) ?
O2b M2ca O2b . . 7_555 48.6(5) ?
O2b M2ca O3b . . 4_456 84.3(6) ?
O2b M2ca O3b . . 6_456 82.5(6) ?
O2b M2ca O1d . . . 79.7(6) ?
O2b M2ca O1d . . 7_555 127.8(6) ?
O2b M2ca O1e . . 1_455 142.4(15) ?
O2b M2ca O1e . . 7_455 157.4(13) ?
O2b M2ca O3e . . 4_455 117.4(16) ?
O2b M2ca O3e . . 6_455 106.9(18) ?
O2b M2ca O1f . . . 72.8(6) ?
O2b M2ca O1f . . 7_555 121.3(6) ?
O2b M2ca O3b 7_555 . 4_456 82.5(6) ?
O2b M2ca O3b 7_555 . 6_456 84.3(6) ?
O2b M2ca O1d 7_555 . . 127.8(6) ?
O2b M2ca O1d 7_555 . 7_555 79.7(6) ?
O2b M2ca O1e 7_555 . 1_455 157.4(13) ?
O2b M2ca O1e 7_555 . 7_455 142.4(15) ?
O2b M2ca O3e 7_555 . 4_455 106.9(18) ?
O2b M2ca O3e 7_555 . 6_455 117.4(16) ?
O2b M2ca O1f 7_555 . . 121.3(6) ?
O2b M2ca O1f 7_555 . 7_555 72.8(6) ?
O3b M2ca O3b 4_456 . 6_456 4.3(5) ?
O3b M2ca O1d 4_456 . . 85.7(6) ?
O3b M2ca O1d 4_456 . 7_555 81.5(6) ?
O3b M2ca O1e 4_456 . 1_455 80.1(11) ?
O3b M2ca O1e 4_456 . 7_455 79.4(11) ?
O3b M2ca O3e 4_456 . 4_455 157.5(19) ?
O3b M2ca O3e 4_456 . 6_455 160.0(17) ?
O3b M2ca O1f 4_456 . . 97.3(5) ?
O3b M2ca O1f 4_456 . 7_555 93.0(5) ?
O3b M2ca O1d 6_456 . . 81.5(6) ?
O3b M2ca O1d 6_456 . 7_555 85.7(6) ?
O3b M2ca O1e 6_456 . 1_455 79.4(11) ?
O3b M2ca O1e 6_456 . 7_455 80.1(11) ?
O3b M2ca O3e 6_456 . 4_455 160.0(17) ?
O3b M2ca O3e 6_456 . 6_455 157.5(19) ?
O3b M2ca O1f 6_456 . . 93.0(5) ?
O3b M2ca O1f 6_456 . 7_555 97.3(5) ?
O1d M2ca O1d . . 7_555 147.7(8) ?
O1d M2ca O1e . . 1_455 65.2(16) ?
O1d M2ca O1e . . 7_455 83.5(16) ?
O1d M2ca O3e . . 4_455 103(2) ?
O1d M2ca O3e . . 6_455 80(2) ?
O1d M2ca O1f . . . 14.2(7) ?
O1d M2ca O1f . . 7_555 158.7(7) ?
O1d M2ca O1e 7_555 . 1_455 83.5(16) ?
O1d M2ca O1e 7_555 . 7_455 65.2(16) ?
O1d M2ca O3e 7_555 . 4_455 80(2) ?
O1d M2ca O3e 7_555 . 6_455 103(2) ?
O1d M2ca O1f 7_555 . . 158.7(7) ?
O1d M2ca O1f 7_555 . 7_555 14.2(7) ?
O1e M2ca O1e 1_455 . 7_455 18(2) ?
O1e M2ca O3e 1_455 . 4_455 84.9(18) ?
O1e M2ca O3e 1_455 . 6_455 81.1(17) ?
O1e M2ca O1f 1_455 . . 75.4(16) ?
O1e M2ca O1f 1_455 . 7_555 93.7(16) ?
O1e M2ca O3e 7_455 . 4_455 81.1(17) ?
O1e M2ca O3e 7_455 . 6_455 84.9(18) ?
O1e M2ca O1f 7_455 . . 93.7(16) ?
O1e M2ca O1f 7_455 . 7_555 75.4(16) ?
O3e M2ca O3e 4_455 . 6_455 24(3) ?
O3e M2ca O1f 4_455 . . 95(2) ?
O3e M2ca O1f 4_455 . 7_555 71(2) ?
O3e M2ca O1f 6_455 . . 71(2) ?
O3e M2ca O1f 6_455 . 7_555 95(2) ?
O1f M2ca O1f . . 7_555 163.5(6) ?
O1a M3ca O1a 4_455 . 7_455 95.6(4) ?
O1a M3ca O2a 4_455 . 1_455 88.0(5) ?
O1a M3ca O2b 4_455 . 6_455 73.7(5) ?
O1a M3ca O1c 4_455 . . 66.9(9) ?
O1a M3ca O1c 4_455 . 6_455 148.3(8) ?
O1a M3ca O2c 4_455 . 2_564 88.0(10) ?
O1a M3ca O2d 4_455 . 5_566 144.6(6) ?
O1a M3ca O3d 4_455 . 6_455 150.2(6) ?
O1a M3ca O2e 4_455 . 4_455 16.6(15) ?
O1a M3ca O2e 4_455 . 7_455 94(2) ?
O1a M3ca O3e 4_455 . 6_455 18.8(16) ?
O1a M3ca O1f 4_455 . . 60.9(6) ?
O1a M3ca O2f 4_455 . 5_566 132.4(5) ?
O1a M3ca O3f 4_455 . 2_564 82.5(6) ?
O1a M3ca O2a 7_455 . 1_455 7.8(4) ?
O1a M3ca O2b 7_455 . 6_455 82.7(5) ?
O1a M3ca O1c 7_455 . . 107.7(9) ?
O1a M3ca O1c 7_455 . 6_455 61.2(8) ?
O1a M3ca O2c 7_455 . 2_564 176.4(10) ?
O1a M3ca O2d 7_455 . 5_566 86.6(6) ?
O1a M3ca O3d 7_455 . 6_455 94.2(6) ?
O1a M3ca O2e 7_455 . 4_455 111.0(18) ?
O1a M3ca O2e 7_455 . 7_455 15.2(15) ?
O1a M3ca O3e 7_455 . 6_455 77.6(15) ?
O1a M3ca O1f 7_455 . . 90.2(6) ?
O1a M3ca O2f 7_455 . 5_566 98.8(5) ?
O1a M3ca O3f 7_455 . 2_564 163.4(6) ?
O2a M3ca O2b 1_455 . 6_455 79.0(5) ?
O2a M3ca O1c 1_455 . . 106.1(9) ?
O2a M3ca O1c 1_455 . 6_455 67.7(9) ?
O2a M3ca O2c 1_455 . 2_564 175.6(10) ?
O2a M3ca O2d 1_455 . 5_566 93.7(6) ?
O2a M3ca O3d 1_455 . 6_455 100.1(6) ?
O2a M3ca O2e 1_455 . 4_455 103.3(18) ?
O2a M3ca O2e 1_455 . 7_455 17.6(15) ?
O2a M3ca O3e 1_455 . 6_455 69.9(16) ?
O2a M3ca O1f 1_455 . . 87.8(6) ?
O2a M3ca O2f 1_455 . 5_566 105.2(6) ?
O2a M3ca O3f 1_455 . 2_564 159.5(6) ?
O2b M3ca O1c 6_455 . . 139.9(10) ?
O2b M3ca O1c 6_455 . 6_455 81.7(9) ?
O2b M3ca O2c 6_455 . 2_564 98.0(9) ?
O2b M3ca O2d 6_455 . 5_566 141.3(6) ?
O2b M3ca O3d 6_455 . 6_455 79.8(7) ?
O2b M3ca O2e 6_455 . 4_455 70.9(14) ?
O2b M3ca O2e 6_455 . 7_455 96.6(15) ?
O2b M3ca O3e 6_455 . 6_455 66.3(12) ?
O2b M3ca O1f 6_455 . . 133.0(6) ?
O2b M3ca O2f 6_455 . 5_566 153.1(6) ?
O2b M3ca O3f 6_455 . 2_564 80.9(6) ?
O1c M3ca O1c . . 6_455 137.7(11) ?
O1c M3ca O2c . . 2_564 74.0(11) ?
O1c M3ca O2d . . 5_566 78.8(10) ?
O1c M3ca O3d . . 6_455 135.4(10) ?
O1c M3ca O2e . . 4_455 69.2(16) ?
O1c M3ca O2e . . 7_455 93.1(18) ?
O1c M3ca O3e . . 6_455 78.0(16) ?
O1c M3ca O1f . . . 18.7(9) ?
O1c M3ca O2f . . 5_566 65.5(10) ?
O1c M3ca O3f . . 2_564 86.9(9) ?
O1c M3ca O2c 6_455 . 2_564 115.4(12) ?
O1c M3ca O2d 6_455 . 5_566 60.7(9) ?
O1c M3ca O3d 6_455 . 6_455 33.4(9) ?
O1c M3ca O2e 6_455 . 4_455 152.4(16) ?
O1c M3ca O2e 6_455 . 7_455 69(2) ?
O1c M3ca O3e 6_455 . 6_455 130.5(18) ?
O1c M3ca O1f 6_455 . . 133.9(8) ?
O1c M3ca O2f 6_455 . 5_566 75.8(9) ?
O1c M3ca O3f 6_455 . 2_564 113.2(9) ?
O2c M3ca O2d 2_564 . 5_566 90.7(10) ?
O2c M3ca O3d 2_564 . 6_455 82.5(10) ?
O2c M3ca O2e 2_564 . 4_455 73(2) ?
O2c M3ca O2e 2_564 . 7_455 165.1(16) ?
O2c M3ca O3e 2_564 . 6_455 105.9(18) ?
O2c M3ca O1f 2_564 . . 91.8(9) ?
O2c M3ca O2f 2_564 . 5_566 79.0(10) ?
O2c M3ca O3f 2_564 . 2_564 17.2(9) ?
O2d M3ca O3d 5_566 . 6_455 64.0(7) ?
O2d M3ca O2e 5_566 . 4_455 146.8(16) ?
O2d M3ca O2e 5_566 . 7_455 79.4(19) ?
O2d M3ca O3e 5_566 . 6_455 146.3(11) ?
O2d M3ca O1f 5_566 . . 83.9(6) ?
O2d M3ca O2f 5_566 . 5_566 15.8(7) ?
O2d M3ca O3f 5_566 . 2_564 104.5(7) ?
O3d M3ca O2e 6_455 . 4_455 137.8(12) ?
O3d M3ca O2e 6_455 . 7_455 103(2) ?
O3d M3ca O3e 6_455 . 6_455 145.8(13) ?
O3d M3ca O1f 6_455 . . 147.1(7) ?
O3d M3ca O2f 6_455 . 5_566 73.2(7) ?
O3d M3ca O3f 6_455 . 2_564 80.1(6) ?
O2e M3ca O2e 4_455 . 7_455 110(3) ?
O2e M3ca O3e 4_455 . 6_455 33(2) ?
O2e M3ca O1f 4_455 . . 68.7(11) ?
O2e M3ca O2f 4_455 . 5_566 131.4(17) ?
O2e M3ca O3f 4_455 . 2_564 66.0(16) ?
O2e M3ca O3e 7_455 . 6_455 78(2) ?
O2e M3ca O1f 7_455 . . 76.2(18) ?
O2e M3ca O2f 7_455 . 5_566 89.1(17) ?
O2e M3ca O3f 7_455 . 2_564 176(2) ?
O3e M3ca O1f 6_455 . . 66.8(12) ?
O3e M3ca O2f 6_455 . 5_566 140.5(12) ?
O3e M3ca O3f 6_455 . 2_564 98.3(14) ?
O1f M3ca O2f . . 5_566 73.9(6) ?
O1f M3ca O3f . . 2_564 103.1(6) ?
O2f M3ca O3f 5_566 . 2_564 94.6(7) ?
O1a M3k O1a 4_455 . 7_455 95.6(4) ?
O1a M3k O2a 4_455 . 1_455 88.0(5) ?
O1a M3k O2a 4_455 . 6_455 8.2(4) ?
O1a M3k O1b 4_455 . 4_455 79.2(5) ?
O1a M3k O2b 4_455 . 6_455 73.7(5) ?
O1a M3k O1c 4_455 . . 66.9(9) ?
O1a M3k O1c 4_455 . 6_455 148.3(8) ?
O1a M3k O2c 4_455 . 2_564 88.0(10) ?
O1a M3k O2c 4_455 . 5_566 137.5(7) ?
O1a M3k O2c 4_455 . 6_455 133.9(7) ?
O1a M3k O1d 4_455 . . 67.7(6) ?
O1a M3k O2d 4_455 . 2_564 77.9(5) ?
O1a M3k O2d 4_455 . 5_566 144.6(6) ?
O1a M3k O3d 4_455 . 2_564 91.4(5) ?
O1a M3k O3d 4_455 . 6_455 150.2(6) ?
O1a M3k O2e 4_455 . 4_455 16.6(15) ?
O1a M3k O2e 4_455 . 7_455 94(2) ?
O1a M3k O3e 4_455 . 6_455 18.8(16) ?
O1a M3k O1f 4_455 . . 60.9(6) ?
O1a M3k O1f 4_455 . 6_455 131.9(5) ?
O1a M3k O2f 4_455 . 5_566 132.4(5) ?
O1a M3k O3f 4_455 . 2_564 82.5(6) ?
O1a M3k O3f 4_455 . 6_455 145.9(5) ?
O1a M3k O2a 7_455 . 1_455 7.8(4) ?
O1a M3k O2a 7_455 . 6_455 102.0(4) ?
O1a M3k O1b 7_455 . 4_455 82.8(5) ?
O1a M3k O2b 7_455 . 6_455 82.7(5) ?
O1a M3k O1c 7_455 . . 107.7(9) ?
O1a M3k O1c 7_455 . 6_455 61.2(8) ?
O1a M3k O2c 7_455 . 2_564 176.4(10) ?
O1a M3k O2c 7_455 . 5_566 65.1(7) ?
O1a M3k O2c 7_455 . 6_455 100.3(7) ?
O1a M3k O1d 7_455 . . 79.4(6) ?
O1a M3k O2d 7_455 . 2_564 159.7(5) ?
O1a M3k O2d 7_455 . 5_566 86.6(6) ?
O1a M3k O3d 7_455 . 2_564 157.5(5) ?
O1a M3k O3d 7_455 . 6_455 94.2(6) ?
O1a M3k O2e 7_455 . 4_455 111.0(18) ?
O1a M3k O2e 7_455 . 7_455 15.2(15) ?
O1a M3k O3e 7_455 . 6_455 77.6(15) ?
O1a M3k O1f 7_455 . . 90.2(6) ?
O1a M3k O1f 7_455 . 6_455 55.4(5) ?
O1a M3k O2f 7_455 . 5_566 98.8(5) ?
O1a M3k O3f 7_455 . 2_564 163.4(6) ?
O1a M3k O3f 7_455 . 6_455 99.9(5) ?
O2a M3k O2a 1_455 . 6_455 94.6(4) ?
O2a M3k O1b 1_455 . 4_455 79.8(5) ?
O2a M3k O2b 1_455 . 6_455 79.0(5) ?
O2a M3k O1c 1_455 . . 106.1(9) ?
O2a M3k O1c 1_455 . 6_455 67.7(9) ?
O2a M3k O2c 1_455 . 2_564 175.6(10) ?
O2a M3k O2c 1_455 . 5_566 72.0(7) ?
O2a M3k O2c 1_455 . 6_455 104.7(8) ?
O2a M3k O1d 1_455 . . 77.8(6) ?
O2a M3k O2d 1_455 . 2_564 157.3(5) ?
O2a M3k O2d 1_455 . 5_566 93.7(6) ?
O2a M3k O3d 1_455 . 2_564 157.1(6) ?
O2a M3k O3d 1_455 . 6_455 100.1(6) ?
O2a M3k O2e 1_455 . 4_455 103.3(18) ?
O2a M3k O2e 1_455 . 7_455 17.6(15) ?
O2a M3k O3e 1_455 . 6_455 69.9(16) ?
O2a M3k O1f 1_455 . . 87.8(6) ?
O2a M3k O1f 1_455 . 6_455 60.2(5) ?
O2a M3k O2f 1_455 . 5_566 105.2(6) ?
O2a M3k O3f 1_455 . 2_564 159.5(6) ?
O2a M3k O3f 1_455 . 6_455 105.6(5) ?
O2a M3k O1b 6_455 . 4_455 85.3(5) ?
O2a M3k O2b 6_455 . 6_455 79.8(5) ?
O2a M3k O1c 6_455 . . 60.2(9) ?
O2a M3k O1c 6_455 . 6_455 156.5(8) ?
O2a M3k O2c 6_455 . 2_564 81.6(10) ?
O2a M3k O2c 6_455 . 5_566 135.8(6) ?
O2a M3k O2c 6_455 . 6_455 136.0(7) ?
O2a M3k O1d 6_455 . . 64.5(5) ?
O2a M3k O2d 6_455 . 2_564 70.2(5) ?
O2a M3k O2d 6_455 . 5_566 138.9(5) ?
O2a M3k O3d 6_455 . 2_564 87.4(5) ?
O2a M3k O3d 6_455 . 6_455 152.1(5) ?
O2a M3k O2e 6_455 . 4_455 14.3(11) ?
O2a M3k O2e 6_455 . 7_455 99(2) ?
O2a M3k O3e 6_455 . 6_455 26.6(16) ?
O2a M3k O1f 6_455 . . 56.3(5) ?
O2a M3k O1f 6_455 . 6_455 140.0(5) ?
O2a M3k O2f 6_455 . 5_566 125.4(5) ?
O2a M3k O3f 6_455 . 2_564 77.9(5) ?
O2a M3k O3f 6_455 . 6_455 146.7(4) ?
O1b M3k O2b 4_455 . 6_455 5.6(5) ?
O1b M3k O1c 4_455 . . 145.2(9) ?
O1b M3k O1c 4_455 . 6_455 76.7(8) ?
O1b M3k O2c 4_455 . 2_564 97.6(9) ?
O1b M3k O2c 4_455 . 5_566 130.4(7) ?
O1b M3k O2c 4_455 . 6_455 60.5(7) ?
O1b M3k O1d 4_455 . . 140.4(5) ?
O1b M3k O2d 4_455 . 2_564 114.3(5) ?
O1b M3k O2d 4_455 . 5_566 135.8(6) ?
O1b M3k O3d 4_455 . 2_564 77.6(6) ?
O1b M3k O3d 4_455 . 6_455 74.2(6) ?
O1b M3k O2e 4_455 . 4_455 76.0(14) ?
O1b M3k O2e 4_455 . 7_455 97.3(15) ?
O1b M3k O3e 4_455 . 6_455 71.9(12) ?
O1b M3k O1f 4_455 . . 138.6(5) ?
O1b M3k O1f 4_455 . 6_455 61.3(5) ?
O1b M3k O2f 4_455 . 5_566 147.4(5) ?
O1b M3k O3f 4_455 . 2_564 80.6(6) ?
O1b M3k O3f 4_455 . 6_455 72.9(5) ?
O2b M3k O1c 6_455 . . 139.9(10) ?
O2b M3k O1c 6_455 . 6_455 81.7(9) ?
O2b M3k O2c 6_455 . 2_564 98.0(9) ?
O2b M3k O2c 6_455 . 5_566 134.4(8) ?
O2b M3k O2c 6_455 . 6_455 66.0(7) ?
O2b M3k O1d 6_455 . . 135.2(6) ?
O2b M3k O2d 6_455 . 2_564 113.2(6) ?
O2b M3k O2d 6_455 . 5_566 141.3(6) ?
O2b M3k O3d 6_455 . 2_564 78.8(6) ?
O2b M3k O3d 6_455 . 6_455 79.8(7) ?
O2b M3k O2e 6_455 . 4_455 70.9(14) ?
O2b M3k O2e 6_455 . 7_455 96.6(15) ?
O2b M3k O3e 6_455 . 6_455 66.3(12) ?
O2b M3k O1f 6_455 . . 133.0(6) ?
O2b M3k O1f 6_455 . 6_455 65.9(6) ?
O2b M3k O2f 6_455 . 5_566 153.1(6) ?
O2b M3k O3f 6_455 . 2_564 80.9(6) ?
O2b M3k O3f 6_455 . 6_455 78.4(5) ?
O1c M3k O1c . . 6_455 137.7(11) ?
O1c M3k O2c . . 2_564 74.0(11) ?
O1c M3k O2c . . 5_566 82.8(10) ?
O1c M3k O2c . . 6_455 143.2(11) ?
O1c M3k O1d . . . 28.3(9) ?
O1c M3k O2d . . 2_564 52.0(9) ?
O1c M3k O2d . . 5_566 78.8(10) ?
O1c M3k O3d . . 2_564 94.7(9) ?
O1c M3k O3d . . 6_455 135.4(10) ?
O1c M3k O2e . . 4_455 69.2(16) ?
O1c M3k O2e . . 7_455 93.1(18) ?
O1c M3k O3e . . 6_455 78.0(16) ?
O1c M3k O1f . . . 18.7(9) ?
O1c M3k O1f . . 6_455 151.4(9) ?
O1c M3k O2f . . 5_566 65.5(10) ?
O1c M3k O3f . . 2_564 86.9(9) ?
O1c M3k O3f . . 6_455 134.1(9) ?
O1c M3k O2c 6_455 . 2_564 115.4(12) ?
O1c M3k O2c 6_455 . 5_566 55.2(9) ?
O1c M3k O2c 6_455 . 6_455 43.9(10) ?
O1c M3k O1d 6_455 . . 122.6(8) ?
O1c M3k O2d 6_455 . 2_564 131.2(9) ?
O1c M3k O2d 6_455 . 5_566 60.7(9) ?
O1c M3k O3d 6_455 . 2_564 103.2(8) ?
O1c M3k O3d 6_455 . 6_455 33.4(9) ?
O1c M3k O2e 6_455 . 4_455 152.4(16) ?
O1c M3k O2e 6_455 . 7_455 69(2) ?
O1c M3k O3e 6_455 . 6_455 130.5(18) ?
O1c M3k O1f 6_455 . . 133.9(8) ?
O1c M3k O1f 6_455 . 6_455 17.0(9) ?
O1c M3k O2f 6_455 . 5_566 75.8(9) ?
O1c M3k O3f 6_455 . 2_564 113.2(9) ?
O1c M3k O3f 6_455 . 6_455 39.4(8) ?
O2c M3k O2c 2_564 . 5_566 112.3(11) ?
O2c M3k O2c 2_564 . 6_455 76.9(11) ?
O2c M3k O1d 2_564 . . 102.3(9) ?
O2c M3k O2d 2_564 . 2_564 22.1(9) ?
O2c M3k O2d 2_564 . 5_566 90.7(10) ?
O2c M3k O3d 2_564 . 2_564 21.4(9) ?
O2c M3k O3d 2_564 . 6_455 82.5(10) ?
O2c M3k O2e 2_564 . 4_455 73(2) ?
O2c M3k O2e 2_564 . 7_455 165.1(16) ?
O2c M3k O3e 2_564 . 6_455 105.9(18) ?
O2c M3k O1f 2_564 . . 91.8(9) ?
O2c M3k O1f 2_564 . 6_455 121.7(9) ?
O2c M3k O2f 2_564 . 5_566 79.0(10) ?
O2c M3k O3f 2_564 . 2_564 17.2(9) ?
O2c M3k O3f 2_564 . 6_455 76.8(9) ?
O2c M3k O2c 5_566 . 6_455 88.1(8) ?
O2c M3k O1d 5_566 . . 71.5(7) ?
O2c M3k O2d 5_566 . 2_564 106.8(7) ?
O2c M3k O2d 5_566 . 5_566 21.9(8) ?
O2c M3k O3d 5_566 . 2_564 121.2(8) ?
O2c M3k O3d 5_566 . 6_455 71.8(7) ?
O2c M3k O2e 5_566 . 4_455 149.3(12) ?
O2c M3k O2e 5_566 . 7_455 57.6(19) ?
O2c M3k O3e 5_566 . 6_455 130.0(12) ?
O2c M3k O1f 5_566 . . 80.7(7) ?
O2c M3k O1f 5_566 . 6_455 69.3(7) ?
O2c M3k O2f 5_566 . 5_566 34.2(8) ?
O2c M3k O3f 5_566 . 2_564 126.4(8) ?
O2c M3k O3f 5_566 . 6_455 76.5(7) ?
O2c M3k O1d 6_455 . . 157.8(8) ?
O2c M3k O2d 6_455 . 2_564 97.9(8) ?
O2c M3k O2d 6_455 . 5_566 79.6(8) ?
O2c M3k O3d 6_455 . 2_564 60.3(8) ?
O2c M3k O3d 6_455 . 6_455 16.3(8) ?
O2c M3k O2e 6_455 . 4_455 121.9(12) ?
O2c M3k O2e 6_455 . 7_455 112(2) ?
O2c M3k O3e 6_455 . 6_455 132.1(12) ?
O2c M3k O1f 6_455 . . 159.8(8) ?
O2c M3k O1f 6_455 . 6_455 45.0(8) ?
O2c M3k O2f 6_455 . 5_566 87.4(7) ?
O2c M3k O3f 6_455 . 2_564 70.2(8) ?
O2c M3k O3f 6_455 . 6_455 12.7(7) ?
O1d M3k O2d . . 2_564 80.3(6) ?
O1d M3k O2d . . 5_566 78.1(6) ?
O1d M3k O3d . . 2_564 122.9(6) ?
O1d M3k O3d . . 6_455 141.9(7) ?
O1d M3k O2e . . 4_455 77.8(11) ?
O1d M3k O2e . . 7_455 65.0(17) ?
O1d M3k O3e . . 6_455 69.9(11) ?
O1d M3k O1f . . . 12.0(6) ?
O1d M3k O1f . . 6_455 129.2(6) ?
O1d M3k O2f . . 5_566 70.8(6) ?
O1d M3k O3f . . 2_564 114.7(6) ?
O1d M3k O3f . . 6_455 145.0(6) ?
O2d M3k O2d 2_564 . 5_566 87.9(7) ?
O2d M3k O3d 2_564 . 2_564 42.8(5) ?
O2d M3k O3d 2_564 . 6_455 100.9(6) ?
O2d M3k O2e 2_564 . 4_455 65.7(19) ?
O2d M3k O2e 2_564 . 7_455 144.7(16) ?
O2d M3k O3e 2_564 . 6_455 96.7(17) ?
O2d M3k O1f 2_564 . . 69.8(6) ?
O2d M3k O1f 2_564 . 6_455 141.6(5) ?
O2d M3k O2f 2_564 . 5_566 73.0(6) ?
O2d M3k O3f 2_564 . 2_564 35.9(5) ?
O2d M3k O3f 2_564 . 6_455 95.8(5) ?
O2d M3k O3d 5_566 . 2_564 99.9(7) ?
O2d M3k O3d 5_566 . 6_455 64.0(7) ?
O2d M3k O2e 5_566 . 4_455 146.8(16) ?
O2d M3k O2e 5_566 . 7_455 79.4(19) ?
O2d M3k O3e 5_566 . 6_455 146.3(11) ?
O2d M3k O1f 5_566 . . 83.9(6) ?
O2d M3k O1f 5_566 . 6_455 77.4(6) ?
O2d M3k O2f 5_566 . 5_566 15.8(7) ?
O2d M3k O3f 5_566 . 2_564 104.5(7) ?
O2d M3k O3f 5_566 . 6_455 66.9(6) ?
O3d M3k O3d 2_564 . 6_455 70.1(6) ?
O3d M3k O2e 2_564 . 4_455 74.9(16) ?
O3d M3k O2e 2_564 . 7_455 171.9(18) ?
O3d M3k O3e 2_564 . 6_455 106.1(14) ?
O3d M3k O1f 2_564 . . 111.8(6) ?
O3d M3k O1f 2_564 . 6_455 104.7(5) ?
O3d M3k O2f 2_564 . 5_566 92.0(6) ?
O3d M3k O3f 2_564 . 2_564 10.1(5) ?
O3d M3k O3f 2_564 . 6_455 63.9(5) ?
O3d M3k O2e 6_455 . 4_455 137.8(12) ?
O3d M3k O2e 6_455 . 7_455 103(2) ?
O3d M3k O3e 6_455 . 6_455 145.8(13) ?
O3d M3k O1f 6_455 . . 147.1(7) ?
O3d M3k O1f 6_455 . 6_455 40.8(6) ?
O3d M3k O2f 6_455 . 5_566 73.2(7) ?
O3d M3k O3f 6_455 . 2_564 80.1(6) ?
O3d M3k O3f 6_455 . 6_455 6.2(5) ?
O2e M3k O2e 4_455 . 7_455 110(3) ?
O2e M3k O3e 4_455 . 6_455 33(2) ?
O2e M3k O1f 4_455 . . 68.7(11) ?
O2e M3k O1f 4_455 . 6_455 135.8(16) ?
O2e M3k O2f 4_455 . 5_566 131.4(17) ?
O2e M3k O3f 4_455 . 2_564 66.0(16) ?
O2e M3k O3f 4_455 . 6_455 132.4(11) ?
O2e M3k O3e 7_455 . 6_455 78(2) ?
O2e M3k O1f 7_455 . . 76.2(18) ?
O2e M3k O1f 7_455 . 6_455 67.1(19) ?
O2e M3k O2f 7_455 . 5_566 89.1(17) ?
O2e M3k O3f 7_455 . 2_564 176(2) ?
O2e M3k O3f 7_455 . 6_455 109(2) ?
O3e M3k O1f 6_455 . . 66.8(12) ?
O3e M3k O1f 6_455 . 6_455 115.2(16) ?
O3e M3k O2f 6_455 . 5_566 140.5(12) ?
O3e M3k O3f 6_455 . 2_564 98.3(14) ?
O3e M3k O3f 6_455 . 6_455 144.7(12) ?
O1f M3k O1f . . 6_455 141.2(6) ?
O1f M3k O2f . . 5_566 73.9(6) ?
O1f M3k O3f . . 2_564 103.1(6) ?
O1f M3k O3f . . 6_455 148.2(6) ?
O1f M3k O2f 6_455 . 5_566 92.7(6) ?
O1f M3k O3f 6_455 . 2_564 114.3(5) ?
O1f M3k O3f 6_455 . 6_455 45.8(5) ?
O2f M3k O3f 5_566 . 2_564 94.6(7) ?
O2f M3k O3f 5_566 . 6_455 74.8(5) ?
O3f M3k O3f 2_564 . 6_455 74.0(5) ?
O3a M1ca O1b 1_455 . 4_456 98.4(4) ?
O3a M1ca O3b 1_455 . 1_455 72.8(4) ?
O3a M1ca O3b 1_455 . 7_455 70.5(4) ?
O3a M1ca O3c 1_455 . . 85.7(10) ?
O3a M1ca O3c 1_455 . 6_456 133.4(9) ?
O3a M1ca O1d 1_455 . . 68.4(6) ?
O3a M1ca O2d 1_455 . 6_456 161.8(7) ?
O3a M1ca O3d 1_455 . 5_566 118.3(5) ?
O3a M1ca O1e 1_455 . 1_455 7.6(15) ?
O3a M1ca O2f 1_455 . . 107.8(6) ?
O3a M1ca O2f 1_455 . 6_456 147.8(6) ?
O3a M1ca O3f 1_455 . 5_566 103.6(5) ?
O1b M1ca O3b 4_456 . 1_455 70.2(5) ?
O1b M1ca O3b 4_456 . 7_455 69.8(5) ?
O1b M1ca O3c 4_456 . . 77.8(10) ?
O1b M1ca O3c 4_456 . 6_456 70.9(8) ?
O1b M1ca O1d 4_456 . . 99.3(6) ?
O1b M1ca O2d 4_456 . 6_456 84.9(6) ?
O1b M1ca O3d 4_456 . 5_566 142.5(6) ?
O1b M1ca O1e 4_456 . 1_455 105.9(16) ?
O1b M1ca O2f 4_456 . . 78.4(6) ?
O1b M1ca O2f 4_456 . 6_456 85.4(6) ?
O1b M1ca O3f 4_456 . 5_566 156.2(5) ?
O3b M1ca O3b 1_455 . 7_455 2.5(5) ?
O3b M1ca O3c 1_455 . . 137.6(11) ?
O3b M1ca O3c 1_455 . 6_456 60.8(9) ?
O3b M1ca O1d 1_455 . . 137.7(6) ?
O3b M1ca O2d 1_455 . 6_456 91.8(6) ?
O3b M1ca O3d 1_455 . 5_566 125.8(6) ?
O3b M1ca O1e 1_455 . 1_455 77.1(19) ?
O3b M1ca O2f 1_455 . . 148.2(6) ?
O3b M1ca O2f 1_455 . 6_456 78.7(6) ?
O3b M1ca O3f 1_455 . 5_566 125.0(6) ?
O3b M1ca O3c 7_455 . . 135.6(11) ?
O3b M1ca O3c 7_455 . 6_456 63.2(9) ?
O3b M1ca O1d 7_455 . . 135.2(6) ?
O3b M1ca O2d 7_455 . 6_456 94.2(6) ?
O3b M1ca O3d 7_455 . 5_566 127.7(6) ?
O3b M1ca O1e 7_455 . 1_455 74.9(18) ?
O3b M1ca O2f 7_455 . . 147.3(6) ?
O3b M1ca O2f 7_455 . 6_456 81.2(6) ?
O3b M1ca O3f 7_455 . 5_566 126.2(5) ?
O3c M1ca O3c . . 6_456 132.1(11) ?
O3c M1ca O1d . . . 25.9(9) ?
O3c M1ca O2d . . 6_456 112.5(11) ?
O3c M1ca O3d . . 5_566 96.5(11) ?
O3c M1ca O1e . . 1_455 86(3) ?
O3c M1ca O2f . . . 22.4(11) ?
O3c M1ca O2f . . 6_456 126.1(11) ?
O3c M1ca O3f . . 5_566 95.0(10) ?
O3c M1ca O1d 6_456 . . 156.2(9) ?
O3c M1ca O2d 6_456 . 6_456 31.4(10) ?
O3c M1ca O3d 6_456 . 5_566 87.7(9) ?
O3c M1ca O1e 6_456 . 1_455 137(2) ?
O3c M1ca O2f 6_456 . . 113.7(8) ?
O3c M1ca O2f 6_456 . 6_456 20.4(9) ?
O3c M1ca O3f 6_456 . 5_566 99.4(9) ?
O1d M1ca O2d . . 6_456 129.0(7) ?
O1d M1ca O3d . . 5_566 88.0(6) ?
O1d M1ca O1e . . 1_455 66(2) ?
O1d M1ca O2f . . . 42.5(6) ?
O1d M1ca O2f . . 6_456 142.9(7) ?
O1d M1ca O3f . . 5_566 80.9(6) ?
O2d M1ca O3d 6_456 . 5_566 62.9(7) ?
O2d M1ca O1e 6_456 . 1_455 160(2) ?
O2d M1ca O2f 6_456 . . 90.4(7) ?
O2d M1ca O2f 6_456 . 6_456 14.1(7) ?
O2d M1ca O3f 6_456 . 5_566 77.0(7) ?
O3d M1ca O1e 5_566 . 1_455 110.7(16) ?
O3d M1ca O2f 5_566 . . 82.9(6) ?
O3d M1ca O2f 5_566 . 6_456 68.0(6) ?
O3d M1ca O3f 5_566 . 5_566 14.7(6) ?
O1e M1ca O2f 1_455 . . 108(2) ?
O1e M1ca O2f 1_455 . 6_456 148(2) ?
O1e M1ca O3f 1_455 . 5_566 96.0(15) ?
O2f M1ca O2f . . 6_456 104.3(6) ?
O2f M1ca O3f . . 5_566 86.4(6) ?
O2f M1ca O3f 6_456 . 5_566 80.7(6) ?
O3a M1k O1b 1_455 . 4_456 98.4(4) ?
O3a M1k O1b 1_455 . 7_455 79.0(5) ?
O3a M1k O2b 1_455 . 1_455 73.4(5) ?
O3a M1k O2b 1_455 . 6_456 99.2(4) ?
O3a M1k O3b 1_455 . 1_455 72.8(4) ?
O3a M1k O3b 1_455 . 4_456 60.8(4) ?
O3a M1k O3b 1_455 . 6_456 62.6(4) ?
O3a M1k O3b 1_455 . 7_455 70.5(4) ?
O3a M1k O1c 1_455 . 5_566 134.9(6) ?
O3a M1k O2c 1_455 . 5_566 99.3(6) ?
O3a M1k O2c 1_455 . 6_456 165.0(7) ?
O3a M1k O3c 1_455 . . 85.7(10) ?
O3a M1k O3c 1_455 . 6_456 133.4(9) ?
O3a M1k O1d 1_455 . . 68.4(6) ?
O3a M1k O2d 1_455 . . 107.7(5) ?
O3a M1k O2d 1_455 . 6_456 161.8(7) ?
O3a M1k O3d 1_455 . 5_566 118.3(5) ?
O3a M1k O1e 1_455 . 1_455 7.6(15) ?
O3a M1k O1e 1_455 . 7_455 5.3(16) ?
O3a M1k O2e 1_455 . 7_455 42.2(16) ?
O3a M1k O1f 1_455 . . 68.5(5) ?
O3a M1k O2f 1_455 . . 107.8(6) ?
O3a M1k O2f 1_455 . 6_456 147.8(6) ?
O3a M1k O3f 1_455 . 5_566 103.6(5) ?
O1b M1k O1b 4_456 . 7_455 113.3(5) ?
O1b M1k O2b 4_456 . 1_455 117.4(5) ?
O1b M1k O2b 4_456 . 6_456 1.9(5) ?
O1b M1k O3b 4_456 . 1_455 70.2(5) ?
O1b M1k O3b 4_456 . 4_456 42.7(5) ?
O1b M1k O3b 4_456 . 6_456 42.1(5) ?
O1b M1k O3b 4_456 . 7_455 69.8(5) ?
O1b M1k O1c 4_456 . 5_566 117.1(7) ?
O1b M1k O2c 4_456 . 5_566 159.3(7) ?
O1b M1k O2c 4_456 . 6_456 66.7(7) ?
O1b M1k O3c 4_456 . . 77.8(10) ?
O1b M1k O3c 4_456 . 6_456 70.9(8) ?
O1b M1k O1d 4_456 . . 99.3(6) ?
O1b M1k O2d 4_456 . . 74.9(5) ?
O1b M1k O2d 4_456 . 6_456 84.9(6) ?
O1b M1k O3d 4_456 . 5_566 142.5(6) ?
O1b M1k O1e 4_456 . 1_455 105.9(16) ?
O1b M1k O1e 4_456 . 7_455 96.7(12) ?
O1b M1k O2e 4_456 . 7_455 139.9(17) ?
O1b M1k O1f 4_456 . . 101.7(5) ?
O1b M1k O2f 4_456 . . 78.4(6) ?
O1b M1k O2f 4_456 . 6_456 85.4(6) ?
O1b M1k O3f 4_456 . 5_566 156.2(5) ?
O1b M1k O2b 7_455 . 1_455 6.8(5) ?
O1b M1k O2b 7_455 . 6_456 115.1(5) ?
O1b M1k O3b 7_455 . 1_455 45.1(5) ?
O1b M1k O3b 7_455 . 4_456 119.6(4) ?
O1b M1k O3b 7_455 . 6_456 122.1(4) ?
O1b M1k O3b 7_455 . 7_455 46.3(5) ?
O1b M1k O1c 7_455 . 5_566 108.3(8) ?
O1b M1k O2c 7_455 . 5_566 80.7(8) ?
O1b M1k O2c 7_455 . 6_456 108.5(8) ?
O1b M1k O3c 7_455 . . 162.1(9) ?
O1b M1k O3c 7_455 . 6_456 65.8(8) ?
O1b M1k O1d 7_455 . . 136.7(6) ?
O1b M1k O2d 7_455 . . 169.0(5) ?
O1b M1k O2d 7_455 . 6_456 83.3(6) ?
O1b M1k O3d 7_455 . 5_566 83.0(5) ?
O1b M1k O1e 7_455 . 1_455 77(2) ?
O1b M1k O1e 7_455 . 7_455 74.9(19) ?
O1b M1k O2e 7_455 . 7_455 73(2) ?
O1b M1k O1f 7_455 . . 135.1(5) ?
O1b M1k O2f 7_455 . . 165.9(6) ?
O1b M1k O2f 7_455 . 6_456 70.3(6) ?
O1b M1k O3f 7_455 . 5_566 80.0(5) ?
O2b M1k O2b 1_455 . 6_456 119.3(5) ?
O2b M1k O3b 1_455 . 1_455 47.8(5) ?
O2b M1k O3b 1_455 . 4_456 118.3(4) ?
O2b M1k O3b 1_455 . 6_456 120.9(4) ?
O2b M1k O3b 1_455 . 7_455 48.6(5) ?
O2b M1k O1c 1_455 . 5_566 109.3(8) ?
O2b M1k O2c 1_455 . 5_566 78.2(7) ?
O2b M1k O2c 1_455 . 6_456 114.8(8) ?
O2b M1k O3c 1_455 . . 155.4(9) ?
O2b M1k O3c 1_455 . 6_456 72.6(8) ?
O2b M1k O1d 1_455 . . 129.9(6) ?
O2b M1k O2d 1_455 . . 167.5(5) ?
O2b M1k O2d 1_455 . 6_456 89.2(6) ?
O2b M1k O3d 1_455 . 5_566 82.6(5) ?
O2b M1k O1e 1_455 . 1_455 71(2) ?
O2b M1k O1e 1_455 . 7_455 69.6(19) ?
O2b M1k O2e 1_455 . 7_455 66(2) ?
O2b M1k O1f 1_455 . . 128.4(5) ?
O2b M1k O2f 1_455 . . 164.0(5) ?
O2b M1k O2f 1_455 . 6_456 76.5(6) ?
O2b M1k O3f 1_455 . 5_566 78.0(5) ?
O2b M1k O3b 6_456 . 1_455 72.0(5) ?
O2b M1k O3b 6_456 . 4_456 42.6(4) ?
O2b M1k O3b 6_456 . 6_456 42.0(4) ?
O2b M1k O3b 6_456 . 7_455 71.6(5) ?
O2b M1k O1c 6_456 . 5_566 115.6(7) ?
O2b M1k O2c 6_456 . 5_566 157.7(7) ?
O2b M1k O2c 6_456 . 6_456 65.9(7) ?
O2b M1k O3c 6_456 . . 76.2(10) ?
O2b M1k O3c 6_456 . 6_456 71.6(8) ?
O2b M1k O1d 6_456 . . 98.0(6) ?
O2b M1k O2d 6_456 . . 73.1(5) ?
O2b M1k O2d 6_456 . 6_456 84.6(6) ?
O2b M1k O3d 6_456 . 5_566 141.4(5) ?
O2b M1k O1e 6_456 . 1_455 106.7(17) ?
O2b M1k O1e 6_456 . 7_455 97.7(12) ?
O2b M1k O2e 6_456 . 7_455 140.3(17) ?
O2b M1k O1f 6_456 . . 100.4(5) ?
O2b M1k O2f 6_456 . . 76.6(5) ?
O2b M1k O2f 6_456 . 6_456 85.6(5) ?
O2b M1k O3f 6_456 . 5_566 154.8(5) ?
O3b M1k O3b 1_455 . 4_456 79.3(5) ?
O3b M1k O3b 1_455 . 6_456 81.4(5) ?
O3b M1k O3b 1_455 . 7_455 2.5(5) ?
O3b M1k O1c 1_455 . 5_566 143.3(8) ?
O3b M1k O2c 1_455 . 5_566 125.8(8) ?
O3b M1k O2c 1_455 . 6_456 102.9(7) ?
O3b M1k O3c 1_455 . . 137.6(11) ?
O3b M1k O3c 1_455 . 6_456 60.8(9) ?
O3b M1k O1d 1_455 . . 137.7(6) ?
O3b M1k O2d 1_455 . . 144.7(5) ?
O3b M1k O2d 1_455 . 6_456 91.8(6) ?
O3b M1k O3d 1_455 . 5_566 125.8(6) ?
O3b M1k O1e 1_455 . 1_455 77.1(19) ?
O3b M1k O1e 1_455 . 7_455 67.5(15) ?
O3b M1k O2e 1_455 . 7_455 97.3(17) ?
O3b M1k O1f 1_455 . . 138.7(5) ?
O3b M1k O2f 1_455 . . 148.2(6) ?
O3b M1k O2f 1_455 . 6_456 78.7(6) ?
O3b M1k O3f 1_455 . 5_566 125.0(6) ?
O3b M1k O3b 4_456 . 6_456 2.5(4) ?
O3b M1k O3b 4_456 . 7_455 77.2(5) ?
O3b M1k O1c 4_456 . 5_566 132.1(8) ?
O3b M1k O2c 4_456 . 5_566 144.2(7) ?
O3b M1k O2c 4_456 . 6_456 104.4(7) ?
O3b M1k O3c 4_456 . . 58.4(11) ?
O3b M1k O3c 4_456 . 6_456 111.3(8) ?
O3b M1k O1d 4_456 . . 67.7(6) ?
O3b M1k O2d 4_456 . . 71.4(5) ?
O3b M1k O2d 4_456 . 6_456 126.9(5) ?
O3b M1k O3d 4_456 . 5_566 154.6(5) ?
O3b M1k O1e 4_456 . 1_455 67.5(19) ?
O3b M1k O1e 4_456 . 7_455 61.2(15) ?
O3b M1k O2e 4_456 . 7_455 98.5(18) ?
O3b M1k O1f 4_456 . . 69.9(4) ?
O3b M1k O2f 4_456 . . 74.1(6) ?
O3b M1k O2f 4_456 . 6_456 127.9(4) ?
O3b M1k O3f 4_456 . 5_566 148.2(5) ?
O3b M1k O3b 6_456 . 7_455 79.4(5) ?
O3b M1k O1c 6_456 . 5_566 129.6(8) ?
O3b M1k O2c 6_456 . 5_566 143.3(7) ?
O3b M1k O2c 6_456 . 6_456 102.7(7) ?
O3b M1k O3c 6_456 . . 56.3(11) ?
O3b M1k O3c 6_456 . 6_456 111.5(8) ?
O3b M1k O1d 6_456 . . 66.4(6) ?
O3b M1k O2d 6_456 . . 68.9(5) ?
O3b M1k O2d 6_456 . 6_456 125.8(5) ?
O3b M1k O3d 6_456 . 5_566 152.6(5) ?
O3b M1k O1e 6_456 . 1_455 69(2) ?
O3b M1k O1e 6_456 . 7_455 63.2(16) ?
O3b M1k O2e 6_456 . 7_455 99.6(18) ?
O3b M1k O1f 6_456 . . 68.7(5) ?
O3b M1k O2f 6_456 . . 71.7(6) ?
O3b M1k O2f 6_456 . 6_456 127.5(4) ?
O3b M1k O3f 6_456 . 5_566 147.2(5) ?
O3b M1k O1c 7_455 . 5_566 145.7(8) ?
O3b M1k O2c 7_455 . 5_566 126.8(8) ?
O3b M1k O2c 7_455 . 6_456 104.8(7) ?
O3b M1k O3c 7_455 . . 135.6(11) ?
O3b M1k O3c 7_455 . 6_456 63.2(9) ?
O3b M1k O1d 7_455 . . 135.2(6) ?
O3b M1k O2d 7_455 . . 143.8(5) ?
O3b M1k O2d 7_455 . 6_456 94.2(6) ?
O3b M1k O3d 7_455 . 5_566 127.7(6) ?
O3b M1k O1e 7_455 . 1_455 74.9(18) ?
O3b M1k O1e 7_455 . 7_455 65.2(15) ?
O3b M1k O2e 7_455 . 7_455 96.1(17) ?
O3b M1k O1f 7_455 . . 136.2(5) ?
O3b M1k O2f 7_455 . . 147.3(6) ?
O3b M1k O2f 7_455 . 6_456 81.2(6) ?
O3b M1k O3f 7_455 . 5_566 126.2(5) ?
O1c M1k O2c 5_566 . 5_566 42.2(9) ?
O1c M1k O2c 5_566 . 6_456 56.3(9) ?
O1c M1k O3c 5_566 . . 76.4(13) ?
O1c M1k O3c 5_566 . 6_456 86.6(11) ?
O1c M1k O1d 5_566 . . 78.6(9) ?
O1c M1k O2d 5_566 . . 60.7(9) ?
O1c M1k O2d 5_566 . 6_456 55.5(8) ?
O1c M1k O3d 5_566 . 5_566 28.4(8) ?
O1c M1k O1e 5_566 . 1_455 128.0(15) ?
O1c M1k O1e 5_566 . 7_455 139.2(12) ?
O1c M1k O2e 5_566 . 7_455 96.0(16) ?
O1c M1k O1f 5_566 . . 77.3(8) ?
O1c M1k O2f 5_566 . . 58.1(9) ?
O1c M1k O2f 5_566 . 6_456 66.8(8) ?
O1c M1k O3f 5_566 . 5_566 39.3(8) ?
O2c M1k O2c 5_566 . 6_456 94.9(9) ?
O2c M1k O3c 5_566 . . 92.9(12) ?
O2c M1k O3c 5_566 . 6_456 103.9(10) ?
O2c M1k O1d 5_566 . . 77.4(8) ?
O2c M1k O2d 5_566 . . 89.4(8) ?
O2c M1k O2d 5_566 . 6_456 81.7(8) ?
O2c M1k O3d 5_566 . 5_566 19.2(7) ?
O2c M1k O1e 5_566 . 1_455 91.6(16) ?
O2c M1k O1e 5_566 . 7_455 101.8(12) ?
O2c M1k O2e 5_566 . 7_455 57.1(17) ?
O2c M1k O1f 5_566 . . 75.1(7) ?
O2c M1k O2f 5_566 . . 86.0(8) ?
O2c M1k O2f 5_566 . 6_456 85.4(7) ?
O2c M1k O3f 5_566 . 5_566 4.7(7) ?
O2c M1k O3c 6_456 . . 88.6(12) ?
O2c M1k O3c 6_456 . 6_456 46.1(10) ?
O2c M1k O1d 6_456 . . 110.2(8) ?
O2c M1k O2d 6_456 . . 67.2(8) ?
O2c M1k O2d 6_456 . 6_456 26.9(9) ?
O2c M1k O3d 6_456 . 5_566 76.2(8) ?
O2c M1k O1e 6_456 . 1_455 172(2) ?
O2c M1k O1e 6_456 . 7_455 163.3(13) ?
O2c M1k O2e 6_456 . 7_455 151.8(17) ?
O2c M1k O1f 6_456 . . 110.8(8) ?
O2c M1k O2f 6_456 . . 68.0(8) ?
O2c M1k O2f 6_456 . 6_456 38.4(8) ?
O2c M1k O3f 6_456 . 5_566 90.7(8) ?
O3c M1k O3c . . 6_456 132.1(11) ?
O3c M1k O1d . . . 25.9(9) ?
O3c M1k O2d . . . 22.0(11) ?
O3c M1k O2d . . 6_456 112.5(11) ?
O3c M1k O3d . . 5_566 96.5(11) ?
O3c M1k O1e . . 1_455 86(3) ?
O3c M1k O1e . . 7_455 90(2) ?
O3c M1k O2e . . 7_455 90(2) ?
O3c M1k O1f . . . 27.7(9) ?
O3c M1k O2f . . . 22.4(11) ?
O3c M1k O2f . . 6_456 126.1(11) ?
O3c M1k O3f . . 5_566 95.0(10) ?
O3c M1k O1d 6_456 . . 156.2(9) ?
O3c M1k O2d 6_456 . . 112.4(8) ?
O3c M1k O2d 6_456 . 6_456 31.4(10) ?
O3c M1k O3d 6_456 . 5_566 87.7(9) ?
O3c M1k O1e 6_456 . 1_455 137(2) ?
O3c M1k O1e 6_456 . 7_455 128.0(17) ?
O3c M1k O2e 6_456 . 7_455 137(2) ?
O3c M1k O1f 6_456 . . 156.9(8) ?
O3c M1k O2f 6_456 . . 113.7(8) ?
O3c M1k O2f 6_456 . 6_456 20.4(9) ?
O3c M1k O3f 6_456 . 5_566 99.4(9) ?
O1d M1k O2d . . . 43.9(6) ?
O1d M1k O2d . . 6_456 129.0(7) ?
O1d M1k O3d . . 5_566 88.0(6) ?
O1d M1k O1e . . 1_455 66(2) ?
O1d M1k O1e . . 7_455 73.6(17) ?
O1d M1k O2e . . 7_455 64(2) ?
O1d M1k O1f . . . 2.4(6) ?
O1d M1k O2f . . . 42.5(6) ?
O1d M1k O2f . . 6_456 142.9(7) ?
O1d M1k O3f . . 5_566 80.9(6) ?
O2d M1k O2d . . 6_456 90.5(7) ?
O2d M1k O3d . . 5_566 86.1(6) ?
O2d M1k O1e . . 1_455 108(2) ?
O2d M1k O1e . . 7_455 112.2(19) ?
O2d M1k O2e . . 7_455 105.9(19) ?
O2d M1k O1f . . . 45.0(5) ?
O2d M1k O2f . . . 3.5(6) ?
O2d M1k O2f . . 6_456 104.2(6) ?
O2d M1k O3f . . 5_566 89.8(6) ?
O2d M1k O3d 6_456 . 5_566 62.9(7) ?
O2d M1k O1e 6_456 . 1_455 160(2) ?
O2d M1k O1e 6_456 . 7_455 156.9(18) ?
O2d M1k O2e 6_456 . 7_455 134.7(19) ?
O2d M1k O1f 6_456 . . 128.6(7) ?
O2d M1k O2f 6_456 . . 90.4(7) ?
O2d M1k O2f 6_456 . 6_456 14.1(7) ?
O2d M1k O3f 6_456 . 5_566 77.0(7) ?
O3d M1k O1e 5_566 . 1_455 110.7(16) ?
O3d M1k O1e 5_566 . 7_455 120.5(12) ?
O3d M1k O2e 5_566 . 7_455 76.1(17) ?
O3d M1k O1f 5_566 . . 86.0(5) ?
O3d M1k O2f 5_566 . . 82.9(6) ?
O3d M1k O2f 5_566 . 6_456 68.0(6) ?
O3d M1k O3f 5_566 . 5_566 14.7(6) ?
O1e M1k O1e 1_455 . 7_455 11.2(17) ?
O1e M1k O2e 1_455 . 7_455 35(2) ?
O1e M1k O1f 1_455 . . 66(2) ?
O1e M1k O2f 1_455 . . 108(2) ?
O1e M1k O2f 1_455 . 6_456 148(2) ?
O1e M1k O3f 1_455 . 5_566 96.0(15) ?
O1e M1k O2e 7_455 . 7_455 44.8(19) ?
O1e M1k O1f 7_455 . . 73.8(17) ?
O1e M1k O2f 7_455 . . 112.5(19) ?
O1e M1k O2f 7_455 . 6_456 142.8(18) ?
O1e M1k O3f 7_455 . 5_566 106.0(12) ?
O2e M1k O1f 7_455 . . 62(2) ?
O2e M1k O2f 7_455 . . 103.5(19) ?
O2e M1k O2f 7_455 . 6_456 131(2) ?
O2e M1k O3f 7_455 . 5_566 61.5(16) ?
O1f M1k O2f . . . 43.4(5) ?
O1f M1k O2f . . 6_456 142.3(6) ?
O1f M1k O3f . . 5_566 78.6(5) ?
O2f M1k O2f . . 6_456 104.3(6) ?
O2f M1k O3f . . 5_566 86.4(6) ?
O2f M1k O3f 6_456 . 5_566 80.7(6) ?
O1a C1a O1a . . 7_555 109.3(11) ?
O1a C1a O2a . . . 118.6(12) ?
O1a C1a O2a . . 7_555 25.2(10) ?
O1a C1a O3a . . . 122.1(8) ?
O1a C1a O1e . . . 139(3) ?
O1a C1a O1e . . 7_555 102(3) ?
O1a C1a O2e . . . 31(3) ?
O1a C1a O2e . . 7_555 140(3) ?
O1a C1a O3e . . . 77(4) ?
O1a C1a O3e . . 7_555 36(4) ?
O1a C1a O2a 7_555 . . 25.2(10) ?
O1a C1a O2a 7_555 . 7_555 118.6(12) ?
O1a C1a O3a 7_555 . . 122.1(8) ?
O1a C1a O1e 7_555 . . 102(3) ?
O1a C1a O1e 7_555 . 7_555 139(3) ?
O1a C1a O2e 7_555 . . 140(3) ?
O1a C1a O2e 7_555 . 7_555 31(3) ?
O1a C1a O3e 7_555 . . 36(4) ?
O1a C1a O3e 7_555 . 7_555 77(4) ?
O2a C1a O2a . . 7_555 116.0(11) ?
O2a C1a O3a . . . 119.3(8) ?
O2a C1a O1e . . . 101(3) ?
O2a C1a O1e . . 7_555 139(3) ?
O2a C1a O2e . . . 147(2) ?
O2a C1a O2e . . 7_555 31(2) ?
O2a C1a O3e . . . 58(4) ?
O2a C1a O3e . . 7_555 95(4) ?
O2a C1a O3a 7_555 . . 119.3(8) ?
O2a C1a O1e 7_555 . . 139(3) ?
O2a C1a O1e 7_555 . 7_555 101(3) ?
O2a C1a O2e 7_555 . . 31(2) ?
O2a C1a O2e 7_555 . 7_555 147(2) ?
O2a C1a O3e 7_555 . . 95(4) ?
O2a C1a O3e 7_555 . 7_555 58(4) ?
O3a C1a O1e . . . 20(3) ?
O3a C1a O1e . . 7_555 20(3) ?
O3a C1a O2e . . . 93(2) ?
O3a C1a O2e . . 7_555 93(2) ?
O3a C1a O3e . . . 135(2) ?
O3a C1a O3e . . 7_555 135(2) ?
O1e C1a O1e . . 7_555 38(4) ?
O1e C1a O2e . . . 112(4) ?
O1e C1a O2e . . 7_555 73(4) ?
O1e C1a O3e . . . 120(5) ?
O1e C1a O3e . . 7_555 137(5) ?
O1e C1a O2e 7_555 . . 73(4) ?
O1e C1a O2e 7_555 . 7_555 112(4) ?
O1e C1a O3e 7_555 . . 137(5) ?
O1e C1a O3e 7_555 . 7_555 120(5) ?
O2e C1a O2e . . 7_555 169(6) ?
O2e C1a O3e . . . 106(6) ?
O2e C1a O3e . . 7_555 64(6) ?
O2e C1a O3e 7_555 . . 64(6) ?
O2e C1a O3e 7_555 . 7_555 106(6) ?
O3e C1a O3e . . 7_555 42(6) ?
O1b C1b O1b . . 7_555 121.1(13) ?
O1b C1b O2b . . . 118.6(13) ?
O1b C1b O2b . . 7_555 16.0(13) ?
O1b C1b O3b . . . 122.1(11) ?
O1b C1b O3b . . 7_555 113.9(11) ?
O1b C1b O2b 7_555 . . 16.0(13) ?
O1b C1b O2b 7_555 . 7_555 118.6(13) ?
O1b C1b O3b 7_555 . . 113.9(11) ?
O1b C1b O3b 7_555 . 7_555 122.1(11) ?
O2b C1b O2b . . 7_555 111.6(12) ?
O2b C1b O3b . . . 119.3(11) ?
O2b C1b O3b . . 7_555 127.5(11) ?
O2b C1b O3b 7_555 . . 127.5(11) ?
O2b C1b O3b 7_555 . 7_555 119.3(11) ?
O3b C1b O3b . . 7_555 8.3(10) ?
O1c C1c O2c . . . 119(3) ?
O1c C1c O3c . . . 122(3) ?
O1c C1c O1d . . . 67(2) ?
O1c C1c O2d . . . 162(2) ?
O1c C1c O3d . . . 67(2) ?
O1c C1c O1f . . . 40.8(19) ?
O1c C1c O2f . . . 142(3) ?
O1c C1c O3f . . . 90(2) ?
O2c C1c O3c . . . 119(2) ?
O2c C1c O1d . . . 172(3) ?
O2c C1c O2d . . . 60.2(19) ?
O2c C1c O3d . . . 52.1(18) ?
O2c C1c O1f . . . 151(3) ?
O2c C1c O2f . . . 88(2) ?
O2c C1c O3f . . . 31.0(17) ?
O3c C1c O1d . . . 55(2) ?
O3c C1c O2d . . . 62(2) ?
O3c C1c O3d . . . 171(2) ?
O3c C1c O1f . . . 86(2) ?
O3c C1c O2f . . . 41(2) ?
O3c C1c O3f . . . 145(2) ?
O1d C1c O2d . . . 116(2) ?
O1d C1c O3d . . . 133(2) ?
O1d C1c O1f . . . 31.4(15) ?
O1d C1c O2f . . . 90.3(18) ?
O1d C1c O3f . . . 157(2) ?
O2d C1c O3d . . . 110.3(19) ?
O2d C1c O1f . . . 147(2) ?
O2d C1c O2f . . . 28.4(13) ?
O2d C1c O3f . . . 83.4(16) ?
O3d C1c O1f . . . 102(2) ?
O3d C1c O2f . . . 133(2) ?
O3d C1c O3f . . . 27.9(13) ?
O1f C1c O2f . . . 122(2) ?
O1f C1c O3f . . . 129(2) ?
O2f C1c O3f . . . 105.3(17) ?
O1c C1d O2c . . . 117(2) ?
O1c C1d O3c . . . 114(2) ?
O1c C1d O1d . . . 60.9(17) ?
O1c C1d O2d . . . 168(2) ?
O1c C1d O3d . . . 62.9(18) ?
O1c C1d O1f . . . 36.7(17) ?
O1c C1d O2f . . . 141.1(19) ?
O1c C1d O3f . . . 87.9(17) ?
O2c C1d O3c . . . 128(2) ?
O2c C1d O1d . . . 166(2) ?
O2c C1d O2d . . . 66.8(19) ?
O2c C1d O3d . . . 53.9(17) ?
O2c C1d O1f . . . 143(2) ?
O2c C1d O2f . . . 97.1(19) ?
O2c C1d O3f . . . 32.9(17) ?
O3c C1d O1d . . . 53.1(18) ?
O3c C1d O2d . . . 65.9(19) ?
O3c C1d O3d . . . 170(2) ?
O3c C1d O1f . . . 80.0(18) ?
O3c C1d O2f . . . 43.0(19) ?
O3c C1d O3f . . . 157.7(19) ?
O1d C1d O2d . . . 118.6(15) ?
O1d C1d O3d . . . 122.1(15) ?
O1d C1d O1f . . . 28.2(13) ?
O1d C1d O2f . . . 90.8(14) ?
O1d C1d O3f . . . 148.9(14) ?
O2d C1d O3d . . . 119.3(16) ?
O2d C1d O1f . . . 145.9(16) ?
O2d C1d O2f . . . 31.1(13) ?
O2d C1d O3f . . . 91.8(14) ?
O3d C1d O1f . . . 94.2(14) ?
O3d C1d O2f . . . 145.1(16) ?
O3d C1d O3f . . . 28.9(13) ?
O1f C1d O2f . . . 118.9(15) ?
O1f C1d O3f . . . 122.3(14) ?
O2f C1d O3f . . . 116.3(14) ?
O1a C1e O1a . . 7_555 110(2) ?
O1a C1e O2a . . . 109.9(19) ?
O1a C1e O2a . . 7_555 25.7(12) ?
O1a C1e O3a . . . 134(2) ?
O1a C1e O1e . . . 153(4) ?
O1a C1e O1e . . 7_555 116(4) ?
O1a C1e O2e . . . 35(3) ?
O1a C1e O2e . . 7_555 136(3) ?
O1a C1e O3e . . . 85(4) ?
O1a C1e O3e . . 7_555 42(5) ?
O1a C1e O2a 7_555 . . 21.4(9) ?
O1a C1e O2a 7_555 . 7_555 109.7(19) ?
O1a C1e O3a 7_555 . . 112.4(17) ?
O1a C1e O1e 7_555 . . 94(3) ?
O1a C1e O1e 7_555 . 7_555 132(4) ?
O1a C1e O2e 7_555 . . 142(3) ?
O1a C1e O2e 7_555 . 7_555 27(3) ?
O1a C1e O3e 7_555 . . 35(4) ?
O1a C1e O3e 7_555 . 7_555 79(5) ?
O2a C1e O2a . . 7_555 100.3(17) ?
O2a C1e O3a . . . 102.6(16) ?
O2a C1e O1e . . . 87(3) ?
O2a C1e O1e . . 7_555 121(4) ?
O2a C1e O2e . . . 133(3) ?
O2a C1e O2e . . 7_555 27.3(19) ?
O2a C1e O3e . . . 53(4) ?
O2a C1e O3e . . 7_555 91(5) ?
O2a C1e O3a 7_555 . . 118(2) ?
O2a C1e O1e 7_555 . . 133(4) ?
O2a C1e O1e 7_555 . 7_555 105(4) ?
O2a C1e O2e 7_555 . . 33(2) ?
O2a C1e O2e 7_555 . 7_555 127(3) ?
O2a C1e O3e 7_555 . . 98(4) ?
O2a C1e O3e 7_555 . 7_555 63(4) ?
O3a C1e O1e . . . 19(3) ?
O3a C1e O1e . . 7_555 20(3) ?
O3a C1e O2e . . . 99(4) ?
O3a C1e O2e . . 7_555 85(3) ?
O3a C1e O3e . . . 141(4) ?
O3a C1e O3e . . 7_555 166(4) ?
O1e C1e O1e . . 7_555 38(4) ?
O1e C1e O2e . . . 119(5) ?
O1e C1e O2e . . 7_555 67(4) ?
O1e C1e O3e . . . 122(5) ?
O1e C1e O3e . . 7_555 163(6) ?
O1e C1e O2e 7_555 . . 81(5) ?
O1e C1e O2e 7_555 . 7_555 104(4) ?
O1e C1e O3e 7_555 . . 158(5) ?
O1e C1e O3e 7_555 . 7_555 148(6) ?
O2e C1e O2e . . 7_555 159(5) ?
O2e C1e O3e . . . 119(6) ?
O2e C1e O3e . . 7_555 74(6) ?
O2e C1e O3e 7_555 . . 60(5) ?
O2e C1e O3e 7_555 . 7_555 106(6) ?
O3e C1e O3e . . 7_555 46(6) ?
O1c C1f O2c . . . 116(2) ?
O1c C1f O3c . . . 113(2) ?
O1c C1f O1d . . . 61.2(17) ?
O1c C1f O2d . . . 178(2) ?
O1c C1f O3d . . . 63.6(18) ?
O1c C1f O1f . . . 37.0(16) ?
O1c C1f O2f . . . 146.7(19) ?
O1c C1f O3f . . . 89.8(18) ?
O2c C1f O3c . . . 123(2) ?
O2c C1f O1d . . . 154(2) ?
O2c C1f O2d . . . 65.7(18) ?
O2c C1f O3d . . . 53.3(17) ?
O2c C1f O1f . . . 136(2) ?
O2c C1f O2f . . . 96.6(18) ?
O2c C1f O3f . . . 33.1(17) ?
O3c C1f O1d . . . 52.1(17) ?
O3c C1f O2d . . . 64.7(18) ?
O3c C1f O3d . . . 159.3(19) ?
O3c C1f O1f . . . 77.9(18) ?
O3c C1f O2f . . . 42.8(18) ?
O3c C1f O3f . . . 155.2(17) ?
O1d C1f O2d . . . 116.7(15) ?
O1d C1f O3d . . . 120.8(14) ?
O1d C1f O1f . . . 27.8(13) ?
O1d C1f O2f . . . 90.9(14) ?
O1d C1f O3f . . . 149.8(14) ?
O2d C1f O3d . . . 118.5(15) ?
O2d C1f O1f . . . 141.2(15) ?
O2d C1f O2f . . . 31.3(13) ?
O2d C1f O3f . . . 92.3(14) ?
O3d C1f O1f . . . 93.0(14) ?
O3d C1f O2f . . . 148.0(15) ?
O3d C1f O3f . . . 29.2(13) ?
O1f C1f O2f . . . 118.6(14) ?
O1f C1f O3f . . . 122.1(13) ?
O2f C1f O3f . . . 119.3(14) ?

loop_
_geom_bond_atom_site_label_1
_geom_bond_atom_site_label_2
_geom_bond_site_symmetry_1
_geom_bond_site_symmetry_2
_geom_bond_distance
_geom_bond_publ_flag
M2ca O1a . 4_455 2.559(15) ?
M2ca O1a . 6_455 2.559(15) ?
M2ca O2a . 4_455 2.558(15) ?
M2ca O2a . 6_455 2.558(15) ?
M2ca O3a . 1_455 2.371(17) ?
M2ca O1b . . 2.515(19) ?
M2ca O1b . 7_555 2.515(19) ?
M2ca O2b . . 2.56(2) ?
M2ca O2b . 7_555 2.56(2) ?
M2ca O3b . 4_456 2.423(13) ?
M2ca O3b . 6_456 2.423(13) ?
M2ca O1d . . 2.44(2) ?
M2ca O1d . 7_555 2.44(2) ?
M2ca O1e . 1_455 2.54(9) ?
M2ca O1e . 7_455 2.54(9) ?
M2ca O3e . 4_455 2.33(5) ?
M2ca O3e . 6_455 2.33(5) ?
M2ca O1f . . 2.50(2) ?
M2ca O1f . 7_555 2.50(2) ?
M3ca O1a . 4_455 2.449(13) ?
M3ca O1a . 7_455 2.704(14) ?
M3ca O2a . 1_455 2.260(13) ?
M3ca O2b . 6_455 2.717(17) ?
M3ca O1c . . 2.35(3) ?
M3ca O1c . 6_455 2.49(4) ?
M3ca O2c . 2_564 2.24(4) ?
M3ca O2d . 5_566 2.47(2) ?
M3ca O3d . 6_455 2.34(2) ?
M3ca O2e . 4_455 2.56(9) ?
M3ca O2e . 7_455 2.43(8) ?
M3ca O3e . 6_455 2.52(9) ?
M3ca O1f . . 2.599(17) ?
M3ca O2f . 5_566 2.53(2) ?
M3ca O3f . 2_564 2.397(18) ?
M3k O1a . 4_455 2.449(13) ?
M3k O1a . 7_455 2.704(14) ?
M3k O2a . 1_455 2.260(13) ?
M3k O2a . 6_455 2.856(15) ?
M3k O1b . 4_455 2.936(18) ?
M3k O2b . 6_455 2.717(17) ?
M3k O1c . . 2.35(3) ?
M3k O1c . 6_455 2.49(4) ?
M3k O2c . 2_564 2.24(4) ?
M3k O2c . 5_566 3.28(3) ?
M3k O2c . 6_455 3.14(3) ?
M3k O1d . . 2.836(19) ?
M3k O2d . 2_564 3.13(2) ?
M3k O2d . 5_566 2.47(2) ?
M3k O3d . 2_564 2.84(2) ?
M3k O3d . 6_455 2.34(2) ?
M3k O2e . 4_455 2.56(9) ?
M3k O2e . 7_455 2.43(8) ?
M3k O3e . 6_455 2.52(9) ?
M3k O1f . . 2.599(17) ?
M3k O1f . 6_455 2.81(2) ?
M3k O2f . 5_566 2.53(2) ?
M3k O3f . 2_564 2.397(18) ?
M3k O3f . 6_455 2.911(18) ?
M1ca O3a . 1_455 2.591(8) ?
M1ca O1b . 4_456 2.631(19) ?
M1ca O3b . 1_455 2.593(17) ?
M1ca O3b . 7_455 2.734(17) ?
M1ca O3c . . 2.16(3) ?
M1ca O3c . 6_456 2.65(3) ?
M1ca O1d . . 2.58(2) ?
M1ca O2d . 6_456 2.34(2) ?
M1ca O3d . 5_566 2.53(2) ?
M1ca O1e . 1_455 2.31(6) ?
M1ca O2f . . 2.45(2) ?
M1ca O2f . 6_456 2.657(19) ?
M1ca O3f . 5_566 2.459(19) ?
M1k O3a . 1_455 2.591(8) ?
M1k O1b . 4_456 2.631(19) ?
M1k O1b . 7_455 2.92(2) ?
M1k O2b . 1_455 2.81(2) ?
M1k O2b . 6_456 2.974(19) ?
M1k O3b . 1_455 2.593(17) ?
M1k O3b . 4_456 3.267(18) ?
M1k O3b . 6_456 3.150(18) ?
M1k O3b . 7_455 2.734(17) ?
M1k O1c . 5_566 2.93(3) ?
M1k O2c . 5_566 3.13(3) ?
M1k O2c . 6_456 2.93(3) ?
M1k O3c . . 2.16(3) ?
M1k O3c . 6_456 2.65(3) ?
M1k O1d . . 2.58(2) ?
M1k O2d . . 3.12(2) ?
M1k O2d . 6_456 2.34(2) ?
M1k O3d . 5_566 2.53(2) ?
M1k O1e . 1_455 2.31(6) ?
M1k O1e . 7_455 2.94(6) ?
M1k O2e . 7_455 2.80(5) ?
M1k O1f . . 3.18(2) ?
M1k O2f . . 2.45(2) ?
M1k O2f . 6_456 2.657(19) ?
M1k O3f . 5_566 2.459(19) ?
C1a O1a . . 1.272(13) ?
C1a O1a . 7_555 1.272(13) ?
C1a O2a . . 1.275(12) ?
C1a O2a . 7_555 1.275(12) ?
C1a O3a . . 1.273(16) ?
C1a O1e . . 1.23(5) ?
C1a O1e . 7_555 1.23(5) ?
C1a O2e . . 1.41(8) ?
C1a O2e . 7_555 1.41(8) ?
C1a O3e . . 1.34(6) ?
C1a O3e . 7_555 1.34(6) ?
C1b O1b . . 1.272(16) ?
C1b O1b . 7_555 1.272(16) ?
C1b O2b . . 1.275(15) ?
C1b O2b . 7_555 1.275(15) ?
C1b O3b . . 1.273(17) ?
C1b O3b . 7_555 1.273(17) ?
C1c O1c . . 1.27(4) ?
C1c O2c . . 1.27(4) ?
C1c O3c . . 1.27(4) ?
C1c O1d . . 1.16(3) ?
C1c O2d . . 1.41(3) ?
C1c O3d . . 1.26(3) ?
C1c O1f . . 1.10(3) ?
C1c O2f . . 1.40(3) ?
C1c O3f . . 1.36(3) ?
C1d O1c . . 1.39(3) ?
C1d O2c . . 1.18(4) ?
C1d O3c . . 1.27(4) ?
C1d O1d . . 1.27(2) ?
C1d O2d . . 1.27(2) ?
C1d O3d . . 1.27(2) ?
C1d O1f . . 1.25(2) ?
C1d O2f . . 1.29(2) ?
C1d O3f . . 1.29(2) ?
C1e O1a . . 1.14(3) ?
C1e O1a . 7_555 1.39(2) ?
C1e O2a . . 1.52(3) ?
C1e O2a . 7_555 1.28(3) ?
C1e O3a . . 1.29(3) ?
C1e O1e . . 1.27(7) ?
C1e O1e . 7_555 1.17(7) ?
C1e O2e . . 1.27(8) ?
C1e O2e . 7_555 1.58(8) ?
C1e O3e . . 1.27(7) ?
C1e O3e . 7_555 1.15(6) ?
C1f O1c . . 1.37(3) ?
C1f O2c . . 1.21(4) ?
C1f O3c . . 1.30(4) ?
C1f O1d . . 1.29(2) ?
C1f O2d . . 1.28(2) ?
C1f O3d . . 1.27(2) ?
C1f O1f . . 1.272(19) ?
C1f O2f . . 1.275(18) ?
C1f O3f . . 1.27(2) ?

loop_
_geom_hbond_atom_site_label_D
_geom_hbond_atom_site_label_H
_geom_hbond_atom_site_label_A
_geom_hbond_site_symmetry_D
_geom_hbond_site_symmetry_H
_geom_hbond_site_symmetry_A
_geom_hbond_distance_DH
_geom_hbond_distance_HA
_geom_hbond_distance_DA
_geom_hbond_angle_DHA
_geom_hbond_publ_flag
? ? ? ? ? ? ? ? ? ? ?

loop_
_geom_torsion_atom_site_label_1
_geom_torsion_atom_site_label_2
_geom_torsion_atom_site_label_3
_geom_torsion_atom_site_label_4
_geom_torsion_site_symmetry_1
_geom_torsion_site_symmetry_2
_geom_torsion_site_symmetry_3
_geom_torsion_site_symmetry_4
_geom_torsion
_geom_torsion_publ_flag
? ? ? ? ? ? ? ? ? ?

loop_
_restr_angle_atom_site_label_1
_restr_angle_site_symmetry_1
_restr_angle_atom_site_label_2
_restr_angle_site_symmetry_2
_restr_angle_atom_site_label_3
_restr_angle_site_symmetry_3
_restr_angle_target
_restr_angle_target_weight_param
? ? ? ? ? ? ? ?

loop_
_restr_distance_atom_site_label_1
_restr_distance_site_symmetry_1
_restr_distance_atom_site_label_2
_restr_distance_site_symmetry_2
_restr_distance_target
_restr_distance_target_weight_param
? ? ? ? ? ?

loop_
_restr_equal_angle_atom_site_label_1
_restr_equal_angle_site_symmetry_1
_restr_equal_angle_atom_site_label_2
_restr_equal_angle_site_symmetry_2
_restr_equal_angle_atom_site_label_3
_restr_equal_angle_site_symmetry_3
_restr_equal_angle_class_class_id
_restr_equal_angle_class_target_weight_param
? ? ? ? ? ? ? ?

loop_
_restr_equal_distance_atom_site_label_1
_restr_equal_distance_site_symmetry_1
_restr_equal_distance_atom_site_label_2
_restr_equal_distance_site_symmetry_2
_restr_equal_distance_class_class_id
_restr_equal_distance_class_target_weight_param
? ? ? ? ? ?

loop_
_restr_equal_torsion_atom_site_label_1
_restr_equal_torsion_site_symmetry_1
_restr_equal_torsion_atom_site_label_2
_restr_equal_torsion_site_symmetry_2
_restr_equal_torsion_atom_site_label_3
_restr_equal_torsion_site_symmetry_3
_restr_equal_torsion_atom_site_label_4
_restr_equal_torsion_site_symmetry_4
_restr_equal_torsion_class_class_id
_restr_equal_torsion_class_target_weight_param
? ? ? ? ? ? ? ? ? ?

loop_
_restr_torsion_atom_site_label_1
_restr_torsion_site_symmetry_1
_restr_torsion_atom_site_label_2
_restr_torsion_site_symmetry_2
_restr_torsion_atom_site_label_3
_restr_torsion_site_symmetry_3
_restr_torsion_atom_site_label_4
_restr_torsion_site_symmetry_4
_restr_torsion_angle_target
_restr_torsion_weight_param
? ? ? ? ? ? ? ? ? ?

loop_
_twin_individual_id
_twin_individual_mass_fraction_refined
_twin_individual_twin_matrix_11
_twin_individual_twin_matrix_12
_twin_individual_twin_matrix_13
_twin_individual_twin_matrix_21
_twin_individual_twin_matrix_22
_twin_individual_twin_matrix_23
_twin_individual_twin_matrix_31
_twin_individual_twin_matrix_32
_twin_individual_twin_matrix_33
? ? ? ? ? ? ? ? ? ? ?

loop_
_jana_atom_site_adp_c_label
_jana_atom_site_adp_c_type_symbol
_jana_atom_site_adp_c_111
_jana_atom_site_adp_c_112
_jana_atom_site_adp_c_113
_jana_atom_site_adp_c_122
_jana_atom_site_adp_c_123
_jana_atom_site_adp_c_133
_jana_atom_site_adp_c_222
_jana_atom_site_adp_c_223
_jana_atom_site_adp_c_233
_jana_atom_site_adp_c_333
? ? ? ? ? ? ? ? ? ? ? ?

loop_
_jana_atom_site_adp_d_label
_jana_atom_site_adp_d_type_symbol
_jana_atom_site_adp_d_1111
_jana_atom_site_adp_d_1112
_jana_atom_site_adp_d_1113
_jana_atom_site_adp_d_1122
_jana_atom_site_adp_d_1123
_jana_atom_site_adp_d_1133
_jana_atom_site_adp_d_1222
_jana_atom_site_adp_d_1223
_jana_atom_site_adp_d_1233
_jana_atom_site_adp_d_1333
_jana_atom_site_adp_d_2222
_jana_atom_site_adp_d_2223
_jana_atom_site_adp_d_2233
_jana_atom_site_adp_d_2333
_jana_atom_site_adp_d_3333
? ? ? ? ? ? ? ? ? ? ? ? ? ? ? ? ?

loop_
_jana_atom_site_adp_e_label
_jana_atom_site_adp_e_type_symbol
_jana_atom_site_adp_e_11111
_jana_atom_site_adp_e_11112
_jana_atom_site_adp_e_11113
_jana_atom_site_adp_e_11122
_jana_atom_site_adp_e_11123
_jana_atom_site_adp_e_11133
_jana_atom_site_adp_e_11222
_jana_atom_site_adp_e_11223
_jana_atom_site_adp_e_11233
_jana_atom_site_adp_e_11333
_jana_atom_site_adp_e_12222
_jana_atom_site_adp_e_12223
_jana_atom_site_adp_e_12233
_jana_atom_site_adp_e_12333
_jana_atom_site_adp_e_13333
_jana_atom_site_adp_e_22222
_jana_atom_site_adp_e_22223
_jana_atom_site_adp_e_22233
_jana_atom_site_adp_e_22333
_jana_atom_site_adp_e_23333
_jana_atom_site_adp_e_33333
? ? ? ? ? ? ? ? ? ? ? ? ? ? ? ? ? ? ? ? ? ? ?

loop_
_jana_atom_site_adp_f_label
_jana_atom_site_adp_f_type_symbol
_jana_atom_site_adp_f_111111
_jana_atom_site_adp_f_111112
_jana_atom_site_adp_f_111113
_jana_atom_site_adp_f_111122
_jana_atom_site_adp_f_111123
_jana_atom_site_adp_f_111133
_jana_atom_site_adp_f_111222
_jana_atom_site_adp_f_111223
_jana_atom_site_adp_f_111233
_jana_atom_site_adp_f_111333
_jana_atom_site_adp_f_112222
_jana_atom_site_adp_f_112223
_jana_atom_site_adp_f_112233
_jana_atom_site_adp_f_112333
_jana_atom_site_adp_f_113333
_jana_atom_site_adp_f_122222
_jana_atom_site_adp_f_122223
_jana_atom_site_adp_f_122233
_jana_atom_site_adp_f_122333
_jana_atom_site_adp_f_123333
_jana_atom_site_adp_f_133333
_jana_atom_site_adp_f_222222
_jana_atom_site_adp_f_222223
_jana_atom_site_adp_f_222233
_jana_atom_site_adp_f_222333
_jana_atom_site_adp_f_223333
_jana_atom_site_adp_f_233333
_jana_atom_site_adp_f_333333
? ? ? ? ? ? ? ? ? ? ? ? ? ? ? ? ? ? ? ? ? ? ? ? ? ? ? ? ? ?
